data_7103009
loop_
_publ_author_name
'Rancan, Marzio'
'Newton, Graham N'
'Muryn, Christopher A'
'Pritchard, Robin G'
'Timco, Grigore A'
'Cronin, Leroy'
'Winpenny, Richard E P'

_publ_section_title
;
 Chemistry and supramolecular chemistry of chromium horseshoes.
;
_journal_issue 13
_journal_name_full 'Chemical communications (Cambridge, England)'
_journal_page_first 1560
_journal_page_last 1562
_journal_paper_doi 10.1039/b718282a
_journal_year 2008
_chemical_formula_sum 'C64 H106 Cr6 F19 N O24'
_chemical_formula_weight 1946.50
_chemical_name_systematic
;
?
;
_space_group_IT_number 14
_symmetry_cell_setting monoclinic
_symmetry_space_group_name_Hall '-P 2ybc'
_symmetry_space_group_name_H-M 'P 1 21/c 1'
_atom_sites_solution_hydrogens geom
_atom_sites_solution_primary direct
_atom_sites_solution_secondary difmap
_audit_creation_method SHELXL-97
_cell_angle_alpha 90.00
_cell_angle_beta 91.7810(8)
_cell_angle_gamma 90.00
_cell_formula_units_Z 4
_cell_length_a 28.7650(5)
_cell_length_b 15.4800(3)
_cell_length_c 22.2360(8)
_cell_measurement_reflns_used 14592
_cell_measurement_temperature 150(2)
_cell_measurement_theta_max 27.485
_cell_measurement_theta_min 1.018
_cell_volume 9896.5(4)
_computing_cell_refinement 'HKL Scalepack (Otwinowski & Minor 1997)'
_computing_data_collection 'Collect (Nonius BV, 1997-2000)'
_computing_data_reduction 'HKL Denzo and Scalepack (Otwinowski & Minor 1997)'
_computing_structure_refinement 'SHELXL-97 (Sheldrick, 1997)'
_computing_structure_solution 'SHELXS-97 (Sheldrick, 1990)'
_diffrn_ambient_temperature 150(2)
_diffrn_detector_area_resol_mean 9
_diffrn_measured_fraction_theta_full 0.994
_diffrn_measured_fraction_theta_max 0.994
_diffrn_measurement_device_type '95mm CCD camera on \k-goniostat'
_diffrn_measurement_method 'CCD rotation images, thick slices'
_diffrn_radiation_monochromator 'horizonally mounted graphite crystal'
_diffrn_radiation_source 'fine-focus sealed tube'
_diffrn_radiation_type MoK\a
_diffrn_radiation_wavelength 0.71073
_diffrn_reflns_av_R_equivalents 0.0000
_diffrn_reflns_av_sigmaI/netI 0.0629
_diffrn_reflns_limit_h_max 26
_diffrn_reflns_limit_h_min -26
_diffrn_reflns_limit_k_max 0
_diffrn_reflns_limit_k_min -14
_diffrn_reflns_limit_l_max 20
_diffrn_reflns_limit_l_min 0
_diffrn_reflns_number 7745
_diffrn_reflns_theta_full 18.85
_diffrn_reflns_theta_max 18.85
_diffrn_reflns_theta_min 3.40
_exptl_absorpt_coefficient_mu 0.730
_exptl_absorpt_correction_T_max 0.9575
_exptl_absorpt_correction_T_min 0.8921
_exptl_absorpt_correction_type multi-scan
_exptl_absorpt_process_details
;
Scaled and merged with SORTAV
R.H. Blessing, (1987) Cryst. Rev. 1, 3-58
R.H. Blessing, (1989) J. Appl. Cryst. 22, 396-397
;
_exptl_crystal_colour Green
_exptl_crystal_density_diffrn 1.306
_exptl_crystal_density_method 'not measured'
_exptl_crystal_description Block
_exptl_crystal_F_000 4016
_exptl_crystal_size_max 0.16
_exptl_crystal_size_mid 0.10
_exptl_crystal_size_min 0.06
_refine_diff_density_max 1.043
_refine_diff_density_min -0.379
_refine_diff_density_rms 0.085
_refine_ls_extinction_method none
_refine_ls_goodness_of_fit_ref 1.019
_refine_ls_hydrogen_treatment constr
_refine_ls_matrix_type full
_refine_ls_number_parameters 1192
_refine_ls_number_reflns 7745
_refine_ls_number_restraints 1255
_refine_ls_restrained_S_all 0.967
_refine_ls_R_factor_all 0.1364
_refine_ls_R_factor_gt 0.0818
_refine_ls_shift/su_max 0.001
_refine_ls_shift/su_mean 0.000
_refine_ls_structure_factor_coef Fsqd
_refine_ls_weighting_details 'calc w=1/[\s^2^(Fo^2^)+(0.1454P)^2^+46.9486P] where P=(Fo^2^+2Fc^2^)/3'
_refine_ls_weighting_scheme calc
_refine_ls_wR_factor_gt 0.2079
_refine_ls_wR_factor_ref 0.2560
_reflns_number_gt 4795
_reflns_number_total 7745
_reflns_threshold_expression >2sigma(I)
_cod_data_source_file b718282a.txt
_cod_data_source_block shelxl
_cod_original_sg_symbol_H-M P2(1)/c
_cod_database_code 7103009

loop_
_symmetry_equiv_pos_as_xyz
'x, y, z'
'-x, y+1/2, -z+1/2'
'-x, -y, -z'
'x, -y-1/2, z-1/2'

loop_
_atom_site_label
_atom_site_type_symbol
_atom_site_fract_x
_atom_site_fract_y
_atom_site_fract_z
_atom_site_U_iso_or_equiv
_atom_site_adp_type
_atom_site_occupancy
_atom_site_symmetry_multiplicity
_atom_site_calc_flag
_atom_site_refinement_flags
_atom_site_disorder_assembly
_atom_site_disorder_group
Cr1 Cr 0.38683(8) 0.72470(13) 0.24653(12) 0.0892(8) Uani 1 1 d . . .
Cr2 Cr 0.37251(8) 0.92454(13) 0.18696(10) 0.0746(7) Uani 1 1 d . . .
Cr3 Cr 0.28992(7) 1.07636(12) 0.20590(9) 0.0639(7) Uani 1 1 d . . .
Cr4 Cr 0.18266(7) 1.07237(11) 0.26373(8) 0.0585(6) Uani 1 1 d . . .
Cr5 Cr 0.12583(7) 0.93139(11) 0.35188(8) 0.0589(7) Uani 1 1 d . . .
Cr6 Cr 0.14004(7) 0.71970(11) 0.38310(8) 0.0612(7) Uani 1 1 d . . .
F1 F 0.3492(2) 0.8151(4) 0.2136(3) 0.077(2) Uani 1 1 d . A .
F2 F 0.3249(2) 0.9785(3) 0.2330(3) 0.0617(18) Uani 1 1 d . A .
F3 F 0.2343(2) 1.0171(3) 0.2276(2) 0.0551(17) Uani 1 1 d . A .
F4 F 0.1817(2) 0.9809(3) 0.3221(2) 0.0594(18) Uani 1 1 d . A .
F5 F 0.1507(2) 0.8185(3) 0.3341(2) 0.0580(17) Uani 1 1 d . A .
F6 F 0.3410(3) 0.6971(4) 0.2993(4) 0.102(3) Uani 1 1 d . A .
F7 F 0.2024(2) 0.6925(4) 0.3833(3) 0.075(2) Uani 1 1 d . A .
O1 O 0.4157(3) 0.8030(6) 0.3056(4) 0.084(3) Uani 1 1 d . A .
O2 O 0.4132(3) 0.9315(5) 0.2585(4) 0.080(3) Uani 1 1 d . A .
O3 O 0.4357(4) 0.7451(6) 0.1896(5) 0.095(3) Uani 1 1 d . A .
O4 O 0.4195(4) 0.8667(7) 0.1393(4) 0.099(3) Uani 1 1 d . A .
O5 O 0.3967(3) 1.0357(6) 0.1604(4) 0.077(3) Uani 1 1 d . A .
O6 O 0.3464(3) 1.1369(5) 0.1840(4) 0.077(3) Uani 1 1 d . A .
O7 O 0.3311(4) 0.9187(6) 0.1163(4) 0.083(3) Uani 1 1 d . A .
O8 O 0.2823(3) 1.0301(6) 0.1258(4) 0.071(2) Uani 1 1 d . A .
O9 O 0.2967(3) 1.1252(5) 0.2868(4) 0.073(3) Uani 1 1 d . A .
O10 O 0.2241(4) 1.1382(5) 0.3177(3) 0.067(2) Uani 1 1 d . A .
O11 O 0.2557(4) 1.1773(5) 0.1764(4) 0.078(3) Uani 1 1 d . A .
O12 O 0.1813(3) 1.1631(5) 0.2035(4) 0.070(2) Uani 1 1 d . A .
O13 O 0.1305(3) 1.1296(5) 0.2999(4) 0.065(2) Uani 1 1 d . A .
O14 O 0.1025(3) 1.0451(5) 0.3708(3) 0.070(2) Uani 1 1 d . A .
O15 O 0.1414(3) 1.0058(5) 0.2103(3) 0.068(2) Uani 1 1 d . A .
O16 O 0.0956(3) 0.9335(5) 0.2725(4) 0.057(2) Uani 1 1 d . A .
O17 O 0.1540(3) 0.9254(5) 0.4326(3) 0.065(2) Uani 1 1 d . A .
O18 O 0.1468(3) 0.7852(5) 0.4573(3) 0.069(2) Uani 1 1 d . A .
O19 O 0.0672(3) 0.8853(6) 0.3819(3) 0.066(2) Uani 1 1 d . A .
O20 O 0.0725(3) 0.7408(6) 0.3802(3) 0.070(2) Uani 1 1 d . A .
O22 O 0.3581(3) 0.6466(7) 0.1868(5) 0.119(4) Uani 1 1 d . A .
O23 O 0.1255(3) 0.6168(5) 0.4319(3) 0.076(3) Uani 1 1 d . A .
O24 O 0.1289(3) 0.6512(5) 0.3089(3) 0.062(2) Uani 1 1 d . A .
C1 C 0.4233(5) 0.8825(12) 0.3035(7) 0.084(4) Uani 1 1 d U . .
C2 C 0.4456(6) 0.9285(9) 0.3565(7) 0.097(4) Uani 1 1 d U A .
C3 C 0.4946(7) 0.9623(15) 0.3315(10) 0.185(8) Uani 1 1 d U . .
H3A H 0.4896 1.0163 0.3092 0.278 Uiso 1 1 calc R A .
H3B H 0.5074 0.9187 0.3047 0.278 Uiso 1 1 calc R . .
H3C H 0.5165 0.9724 0.3654 0.278 Uiso 1 1 calc R . .
C4 C 0.4622(7) 0.8658(12) 0.4017(8) 0.158(7) Uani 1 1 d U . .
H4A H 0.4876 0.8914 0.4262 0.236 Uiso 1 1 calc R A .
H4B H 0.4736 0.8140 0.3814 0.236 Uiso 1 1 calc R . .
H4C H 0.4367 0.8499 0.4276 0.236 Uiso 1 1 calc R . .
C5 C 0.4190(8) 1.0021(14) 0.3724(10) 0.208(10) Uani 1 1 d U . .
H5A H 0.3966 0.9857 0.4027 0.312 Uiso 1 1 calc R A .
H5B H 0.4023 1.0244 0.3366 0.312 Uiso 1 1 calc R . .
H5C H 0.4398 1.0469 0.3890 0.312 Uiso 1 1 calc R . .
C6 C 0.4404(5) 0.7921(12) 0.1473(8) 0.087(4) Uani 1 1 d U . .
C7 C 0.4708(7) 0.7680(12) 0.0956(9) 0.123(5) Uani 1 1 d U A .
C8 C 0.4800(8) 0.8432(14) 0.0529(8) 0.176(8) Uani 1 1 d U . .
H8A H 0.4505 0.8633 0.0347 0.264 Uiso 1 1 calc R A .
H8B H 0.5006 0.8238 0.0213 0.264 Uiso 1 1 calc R . .
H8C H 0.4949 0.8905 0.0755 0.264 Uiso 1 1 calc R . .
C9 C 0.4488(7) 0.6897(14) 0.0675(9) 0.184(8) Uani 1 1 d U . .
H9A H 0.4388 0.6504 0.0992 0.276 Uiso 1 1 calc R A .
H9B H 0.4714 0.6603 0.0426 0.276 Uiso 1 1 calc R . .
H9C H 0.4218 0.7070 0.0424 0.276 Uiso 1 1 calc R . .
C10 C 0.5176(6) 0.7385(12) 0.1258(9) 0.147(6) Uani 1 1 d U . .
H10A H 0.5334 0.7884 0.1440 0.220 Uiso 1 1 calc R A .
H10B H 0.5373 0.7128 0.0954 0.220 Uiso 1 1 calc R . .
H10C H 0.5115 0.6956 0.1570 0.220 Uiso 1 1 calc R . .
C11 C 0.3845(6) 1.1122(10) 0.1643(6) 0.069(4) Uani 1 1 d U . .
C12 C 0.4182(6) 1.1818(10) 0.1473(7) 0.096(4) Uani 1 1 d U A .
C13 C 0.3961(6) 1.2649(10) 0.1372(9) 0.145(7) Uani 1 1 d U . .
H13A H 0.3765 1.2625 0.1005 0.217 Uiso 1 1 calc R A .
H13B H 0.4200 1.3094 0.1328 0.217 Uiso 1 1 calc R . .
H13C H 0.3770 1.2791 0.1715 0.217 Uiso 1 1 calc R . .
C14 C 0.4464(7) 1.1500(12) 0.0971(8) 0.156(7) Uani 1 1 d U . .
H14A H 0.4260 1.1380 0.0620 0.234 Uiso 1 1 calc R A .
H14B H 0.4627 1.0970 0.1095 0.234 Uiso 1 1 calc R . .
H14C H 0.4693 1.1942 0.0866 0.234 Uiso 1 1 calc R . .
C15 C 0.4536(6) 1.1937(12) 0.2029(8) 0.151(7) Uani 1 1 d U . .
H15A H 0.4710 1.2475 0.1983 0.226 Uiso 1 1 calc R A .
H15B H 0.4753 1.1448 0.2046 0.226 Uiso 1 1 calc R . .
H15C H 0.4364 1.1959 0.2402 0.226 Uiso 1 1 calc R . .
C16 C 0.2975(6) 0.9648(11) 0.0969(7) 0.078(4) Uani 1 1 d U . .
C17 C 0.2746(6) 0.9428(11) 0.0360(7) 0.110(5) Uani 1 1 d U A .
C18 C 0.2523(10) 1.0178(15) 0.0086(9) 0.243(12) Uani 1 1 d U . .
H18A H 0.2383 1.0016 -0.0305 0.365 Uiso 1 1 calc R A .
H18B H 0.2755 1.0632 0.0029 0.365 Uiso 1 1 calc R . .
H18C H 0.2281 1.0392 0.0348 0.365 Uiso 1 1 calc R . .
C19 C 0.2420(9) 0.8686(17) 0.0467(10) 0.230(11) Uani 1 1 d U . .
H19A H 0.2184 0.8865 0.0750 0.345 Uiso 1 1 calc R A .
H19B H 0.2596 0.8197 0.0636 0.345 Uiso 1 1 calc R . .
H19C H 0.2269 0.8514 0.0085 0.345 Uiso 1 1 calc R . .
C20 C 0.3092(8) 0.9066(17) -0.0051(8) 0.203(9) Uani 1 1 d U . .
H20A H 0.2931 0.8813 -0.0403 0.304 Uiso 1 1 calc R A .
H20B H 0.3276 0.8620 0.0159 0.304 Uiso 1 1 calc R . .
H20C H 0.3299 0.9528 -0.0182 0.304 Uiso 1 1 calc R . .
C21 C 0.2668(7) 1.1476(8) 0.3242(7) 0.076(4) Uani 1 1 d U . .
C22 C 0.2852(6) 1.1897(11) 0.3823(8) 0.113(5) Uani 1 1 d U A .
C23 C 0.3336(7) 1.2202(16) 0.3763(11) 0.223(11) Uani 1 1 d U . .
H23A H 0.3339 1.2698 0.3490 0.334 Uiso 1 1 calc R A .
H23B H 0.3525 1.1736 0.3601 0.334 Uiso 1 1 calc R . .
H23C H 0.3464 1.2374 0.4159 0.334 Uiso 1 1 calc R . .
C24 C 0.2874(9) 1.1151(16) 0.4306(8) 0.210(9) Uani 1 1 d U . .
H24A H 0.3063 1.0675 0.4158 0.315 Uiso 1 1 calc R A .
H24B H 0.2558 1.0943 0.4377 0.315 Uiso 1 1 calc R . .
H24C H 0.3013 1.1372 0.4683 0.315 Uiso 1 1 calc R . .
C25 C 0.2516(7) 1.2532(13) 0.4053(9) 0.183(9) Uani 1 1 d U . .
H25A H 0.2658 1.2841 0.4397 0.275 Uiso 1 1 calc R A .
H25B H 0.2236 1.2230 0.4181 0.275 Uiso 1 1 calc R . .
H25C H 0.2431 1.2945 0.3735 0.275 Uiso 1 1 calc R . .
C26 C 0.2136(6) 1.1976(7) 0.1746(5) 0.060(3) Uani 1 1 d U . .
C27 C 0.1990(5) 1.2721(8) 0.1332(6) 0.084(4) Uani 1 1 d U A .
C28 C 0.1779(8) 1.3417(11) 0.1709(9) 0.187(9) Uani 1 1 d U . .
H28A H 0.2025 1.3709 0.1946 0.280 Uiso 1 1 calc R A .
H28B H 0.1556 1.3158 0.1981 0.280 Uiso 1 1 calc R . .
H28C H 0.1619 1.3837 0.1446 0.280 Uiso 1 1 calc R . .
C29 C 0.1613(7) 1.2380(14) 0.0896(8) 0.171(8) Uani 1 1 d U . .
H29A H 0.1391 1.2032 0.1117 0.256 Uiso 1 1 calc R A .
H29B H 0.1756 1.2021 0.0589 0.256 Uiso 1 1 calc R . .
H29C H 0.1451 1.2866 0.0702 0.256 Uiso 1 1 calc R . .
C30 C 0.2385(6) 1.3016(10) 0.0953(7) 0.121(5) Uani 1 1 d U . .
H30A H 0.2276 1.3478 0.0682 0.182 Uiso 1 1 calc R A .
H30B H 0.2496 1.2529 0.0715 0.182 Uiso 1 1 calc R . .
H30C H 0.2639 1.3232 0.1215 0.182 Uiso 1 1 calc R . .
C31 C 0.1064(5) 1.1177(9) 0.3439(7) 0.062(3) Uani 1 1 d U . .
C32 C 0.0781(5) 1.1908(8) 0.3708(6) 0.077(3) Uani 1 1 d U A .
C33 C 0.0283(5) 1.1640(10) 0.3733(10) 0.159(7) Uani 1 1 d U . .
H33A H 0.0159 1.1539 0.3323 0.238 Uiso 1 1 calc R A .
H33B H 0.0104 1.2097 0.3923 0.238 Uiso 1 1 calc R . .
H33C H 0.0261 1.1107 0.3968 0.238 Uiso 1 1 calc R . .
C34 C 0.0833(6) 1.2736(8) 0.3331(6) 0.099(5) Uani 1 1 d U . .
H34A H 0.0702 1.2639 0.2924 0.149 Uiso 1 1 calc R A .
H34B H 0.1164 1.2884 0.3308 0.149 Uiso 1 1 calc R . .
H34C H 0.0667 1.3211 0.3521 0.149 Uiso 1 1 calc R . .
C35 C 0.0982(6) 1.2081(9) 0.4340(6) 0.114(5) Uani 1 1 d U . .
H35A H 0.0802 1.2540 0.4529 0.171 Uiso 1 1 calc R A .
H35B H 0.1307 1.2262 0.4316 0.171 Uiso 1 1 calc R . .
H35C H 0.0965 1.1553 0.4581 0.171 Uiso 1 1 calc R . .
C36 C 0.1063(5) 0.9589(8) 0.2208(6) 0.064(3) Uani 1 1 d U . .
C37 C 0.0767(6) 0.9313(10) 0.1673(5) 0.093(4) Uani 1 1 d U A .
C38 C 0.0378(9) 0.8802(18) 0.1843(9) 0.247(12) Uani 1 1 d U . .
H38A H 0.0485 0.8221 0.1955 0.371 Uiso 1 1 calc R A .
H38B H 0.0153 0.8763 0.1504 0.371 Uiso 1 1 calc R . .
H38C H 0.0229 0.9072 0.2186 0.371 Uiso 1 1 calc R . .
C39 C 0.1085(7) 0.8905(11) 0.1210(6) 0.137(6) Uani 1 1 d U . .
H39A H 0.1268 0.8441 0.1402 0.205 Uiso 1 1 calc R A .
H39B H 0.1295 0.9346 0.1058 0.205 Uiso 1 1 calc R . .
H39C H 0.0895 0.8669 0.0876 0.205 Uiso 1 1 calc R . .
C40 C 0.0574(6) 1.0135(12) 0.1377(7) 0.134(6) Uani 1 1 d U . .
H40A H 0.0380 0.9981 0.1023 0.201 Uiso 1 1 calc R A .
H40B H 0.0832 1.0501 0.1253 0.201 Uiso 1 1 calc R . .
H40C H 0.0386 1.0450 0.1664 0.201 Uiso 1 1 calc R . .
C41 C 0.1528(5) 0.8641(10) 0.4704(6) 0.073(4) Uani 1 1 d U . .
C42 C 0.1557(6) 0.8881(8) 0.5363(5) 0.097(5) Uani 1 1 d U A .
C43 C 0.1245(11) 0.9607(15) 0.5465(7) 0.248(12) Uani 1 1 d U . .
H43A H 0.0922 0.9402 0.5452 0.373 Uiso 1 1 calc R A .
H43B H 0.1284 1.0043 0.5151 0.373 Uiso 1 1 calc R . .
H43C H 0.1318 0.9863 0.5859 0.373 Uiso 1 1 calc R . .
C44 C 0.1995(11) 0.935(2) 0.5459(9) 0.259(12) Uani 1 1 d U . .
H44A H 0.2256 0.8948 0.5444 0.389 Uiso 1 1 calc R A .
H44B H 0.1997 0.9636 0.5853 0.389 Uiso 1 1 calc R . .
H44C H 0.2024 0.9789 0.5143 0.389 Uiso 1 1 calc R . .
C45 C 0.1543(10) 0.8194(10) 0.5762(7) 0.213(11) Uani 1 1 d U . .
H45A H 0.1654 0.8384 0.6162 0.319 Uiso 1 1 calc R A .
H45B H 0.1742 0.7727 0.5622 0.319 Uiso 1 1 calc R . .
H45C H 0.1222 0.7984 0.5785 0.319 Uiso 1 1 calc R . .
C46 C 0.0501(5) 0.8101(11) 0.3852(5) 0.066(3) Uani 1 1 d U . .
C47 C -0.0023(5) 0.8034(9) 0.3930(6) 0.084(4) Uani 1 1 d U A .
C48 C -0.0111(5) 0.7301(9) 0.4382(7) 0.107(5) Uani 1 1 d U . .
H48A H 0.0039 0.7443 0.4771 0.161 Uiso 1 1 calc R A .
H48B H 0.0018 0.6760 0.4230 0.161 Uiso 1 1 calc R . .
H48C H -0.0447 0.7234 0.4431 0.161 Uiso 1 1 calc R . .
C49 C -0.0237(6) 0.7781(12) 0.3313(7) 0.127(6) Uani 1 1 d U . .
H49A H -0.0573 0.7692 0.3348 0.190 Uiso 1 1 calc R A .
H49B H -0.0093 0.7247 0.3174 0.190 Uiso 1 1 calc R . .
H49C H -0.0183 0.8245 0.3023 0.190 Uiso 1 1 calc R . .
C50 C -0.0230(6) 0.8848(10) 0.4158(8) 0.131(6) Uani 1 1 d U . .
H50A H -0.0145 0.8918 0.4585 0.196 Uiso 1 1 calc R A .
H50B H -0.0569 0.8823 0.4107 0.196 Uiso 1 1 calc R . .
H50C H -0.0111 0.9340 0.3931 0.196 Uiso 1 1 calc R . .
C51 C 0.4129(14) 0.555(2) 0.2914(17) 0.122(8) Uani 0.46(2) 1 d PDU A 1
C52 C 0.4369(9) 0.4983(16) 0.3380(15) 0.149(9) Uani 0.46(2) 1 d PDU A 1
F8 F 0.4426(11) 0.5371(17) 0.3900(13) 0.182(10) Uani 0.46(2) 1 d PDU A 1
F9 F 0.4777(9) 0.474(2) 0.3219(18) 0.174(11) Uani 0.46(2) 1 d PDU A 1
F10 F 0.4130(9) 0.4278(15) 0.348(2) 0.190(12) Uani 0.46(2) 1 d PDU A 1
C53 C 0.383(2) 0.519(3) 0.253(3) 0.133(10) Uani 0.46(2) 1 d PU A 1
H53A H 0.3577 0.4962 0.2771 0.160 Uiso 0.46(2) 1 calc PR A 1
H53B H 0.3995 0.4683 0.2365 0.160 Uiso 0.46(2) 1 calc PR A 1
O21 O 0.427(3) 0.638(3) 0.288(3) 0.100(9) Uani 0.46(2) 1 d PU A 1
C51A C 0.4153(13) 0.5472(17) 0.2580(16) 0.112(8) Uani 0.54(2) 1 d PDU A 2
C52A C 0.4393(10) 0.4851(14) 0.3012(14) 0.162(8) Uani 0.54(2) 1 d PDU A 2
F8A F 0.4241(13) 0.490(2) 0.3558(15) 0.221(11) Uani 0.54(2) 1 d PDU A 2
F9A F 0.4834(9) 0.501(2) 0.3063(18) 0.213(12) Uani 0.54(2) 1 d PDU A 2
F10A F 0.4348(11) 0.4049(11) 0.2849(17) 0.235(14) Uani 0.54(2) 1 d PDU A 2
C53A C 0.3858(15) 0.513(2) 0.212(2) 0.133(10) Uani 0.54(2) 1 d PU A 2
H53C H 0.4052 0.4779 0.1851 0.160 Uiso 0.54(2) 1 calc PR A 2
H53D H 0.3636 0.4736 0.2305 0.160 Uiso 0.54(2) 1 calc PR A 2
O21A O 0.420(2) 0.621(3) 0.275(3) 0.094(8) Uani 0.54(2) 1 d PU A 2
C54 C 0.362(2) 0.562(4) 0.203(3) 0.139(10) Uani 0.32(3) 1 d PDU A 1
C55 C 0.3342(14) 0.513(2) 0.156(2) 0.195(11) Uani 0.32(3) 1 d PDU A 1
F11 F 0.3246(15) 0.435(2) 0.173(3) 0.220(17) Uani 0.32(3) 1 d PDU A 1
F12 F 0.3559(18) 0.509(4) 0.105(2) 0.231(15) Uani 0.32(3) 1 d PDU A 1
F13 F 0.2950(17) 0.552(3) 0.142(3) 0.253(17) Uani 0.32(3) 1 d PDU A 1
C54A C 0.3604(12) 0.5694(19) 0.1757(15) 0.152(9) Uani 0.68(3) 1 d PDU A 2
C55A C 0.3294(9) 0.5296(14) 0.1268(13) 0.183(9) Uani 0.68(3) 1 d PDU A 2
F11A F 0.3391(11) 0.4500(13) 0.1134(16) 0.259(12) Uani 0.68(3) 1 d PDU A 2
F12A F 0.3326(10) 0.5729(16) 0.0770(11) 0.248(11) Uani 0.68(3) 1 d PDU A 2
F13A F 0.2857(8) 0.529(2) 0.1407(17) 0.275(12) Uani 0.68(3) 1 d PDU A 2
C56 C 0.0999(8) 0.5532(13) 0.4121(9) 0.072(6) Uani 0.694(13) 1 d PDU A 1
C57 C 0.0803(6) 0.4959(10) 0.4598(8) 0.082(5) Uani 0.694(13) 1 d PDU A 1
F14 F 0.1124(6) 0.4634(11) 0.4953(7) 0.117(6) Uani 0.694(13) 1 d PDU A 1
F15 F 0.0562(6) 0.4299(9) 0.4380(7) 0.106(6) Uani 0.694(13) 1 d PDU A 1
F16 F 0.0520(4) 0.5374(7) 0.4943(4) 0.102(4) Uani 0.694(13) 1 d PDU A 1
C58 C 0.0916(9) 0.5317(17) 0.3544(13) 0.074(7) Uani 0.694(13) 1 d PU A 1
H58A H 0.0574 0.5327 0.3478 0.089 Uiso 0.694(13) 1 calc PR A 1
H58B H 0.1014 0.4708 0.3501 0.089 Uiso 0.694(13) 1 calc PR A 1
C56A C 0.1219(17) 0.541(2) 0.4128(18) 0.069(9) Uani 0.306(13) 1 d PDU A 2
C57A C 0.1193(11) 0.4706(17) 0.4593(11) 0.094(9) Uani 0.306(13) 1 d PDU A 2
F14A F 0.1327(13) 0.4956(19) 0.5129(12) 0.099(11) Uani 0.306(13) 1 d PDU A 2
F15A F 0.1447(11) 0.4036(14) 0.4472(10) 0.130(10) Uani 0.306(13) 1 d PDU A 2
F16A F 0.0776(12) 0.439(3) 0.4615(15) 0.129(13) Uani 0.306(13) 1 d PDU A 2
C58A C 0.114(2) 0.519(4) 0.351(3) 0.072(10) Uani 0.306(13) 1 d PU A 2
H58C H 0.1385 0.4784 0.3401 0.086 Uiso 0.306(13) 1 calc PR A 2
H58D H 0.0842 0.4863 0.3487 0.086 Uiso 0.306(13) 1 calc PR A 2
C59 C 0.1107(5) 0.5776(9) 0.3053(5) 0.078(4) Uani 1 1 d DU . .
C60 C 0.1026(5) 0.5488(8) 0.2411(6) 0.096(4) Uani 1 1 d DU A .
F17 F 0.0863(4) 0.4700(6) 0.2375(4) 0.166(5) Uani 1 1 d DU . .
F18 F 0.1409(4) 0.5452(6) 0.2121(3) 0.133(3) Uani 1 1 d DU . .
F19 F 0.0754(4) 0.5999(7) 0.2107(4) 0.161(4) Uani 1 1 d DU . .
N1 N 0.2626(4) 0.7856(6) 0.3157(5) 0.071(3) Uani 1 1 d . . .
H1A H 0.2887 0.7529 0.3098 0.085 Uiso 1 1 calc R . .
H1B H 0.2417 0.7520 0.3357 0.085 Uiso 1 1 calc R . .
C70 C 0.2755(5) 0.8619(8) 0.3538(6) 0.082(4) Uani 1 1 d . . .
H70A H 0.2475 0.8975 0.3607 0.098 Uiso 1 1 calc R . .
H70B H 0.2984 0.8981 0.3330 0.098 Uiso 1 1 calc R . .
C71 C 0.2963(6) 0.8312(9) 0.4141(7) 0.125(6) Uani 1 1 d . . .
H71A H 0.2726 0.8001 0.4363 0.188 Uiso 1 1 calc R . .
H71B H 0.3072 0.8812 0.4377 0.188 Uiso 1 1 calc R . .
H71C H 0.3226 0.7926 0.4071 0.188 Uiso 1 1 calc R . .
C72 C 0.2419(5) 0.8105(8) 0.2568(6) 0.083(4) Uani 1 1 d . . .
H72A H 0.2643 0.8464 0.2349 0.099 Uiso 1 1 calc R . .
H72B H 0.2136 0.8455 0.2628 0.099 Uiso 1 1 calc R . .
C73 C 0.2297(5) 0.7333(9) 0.2205(6) 0.093(5) Uani 1 1 d . . .
H73A H 0.2580 0.7013 0.2117 0.140 Uiso 1 1 calc R . .
H73B H 0.2140 0.7513 0.1828 0.140 Uiso 1 1 calc R . .
H73C H 0.2088 0.6963 0.2431 0.140 Uiso 1 1 calc R . .

loop_
_atom_site_aniso_label
_atom_site_aniso_U_11
_atom_site_aniso_U_22
_atom_site_aniso_U_33
_atom_site_aniso_U_23
_atom_site_aniso_U_13
_atom_site_aniso_U_12
Cr1 0.0739(18) 0.0463(14) 0.148(2) -0.0011(14) 0.0094(16) 0.0100(12)
Cr2 0.0776(17) 0.0517(14) 0.0951(16) 0.0011(12) 0.0139(13) 0.0069(12)
Cr3 0.0744(16) 0.0406(12) 0.0773(14) 0.0020(10) 0.0140(12) 0.0018(11)
Cr4 0.0733(15) 0.0376(12) 0.0652(13) 0.0061(10) 0.0109(11) -0.0001(10)
Cr5 0.0829(16) 0.0366(12) 0.0582(12) 0.0063(9) 0.0159(11) 0.0065(11)
Cr6 0.0877(17) 0.0354(12) 0.0611(13) -0.0009(9) 0.0134(11) -0.0009(11)
F1 0.069(5) 0.044(4) 0.118(5) -0.004(4) 0.011(4) 0.006(3)
F2 0.071(5) 0.037(4) 0.078(4) -0.001(3) 0.015(4) 0.002(3)
F3 0.069(4) 0.028(3) 0.069(4) 0.000(3) 0.013(3) 0.001(3)
F4 0.085(5) 0.033(4) 0.061(4) 0.003(3) 0.016(4) 0.008(3)
F5 0.068(5) 0.043(4) 0.064(4) 0.009(3) 0.023(3) 0.001(3)
F6 0.079(6) 0.063(5) 0.166(7) 0.029(5) 0.017(5) 0.014(4)
F7 0.099(6) 0.044(4) 0.084(5) 0.015(3) 0.008(4) 0.009(4)
O1 0.088(7) 0.051(6) 0.113(7) 0.003(5) 0.015(6) -0.002(5)
O2 0.068(6) 0.054(6) 0.116(7) 0.013(5) -0.008(6) -0.007(5)
O3 0.103(8) 0.061(7) 0.122(9) -0.002(6) 0.025(7) 0.015(6)
O4 0.103(8) 0.066(7) 0.130(8) -0.002(6) 0.039(6) 0.005(6)
O5 0.075(7) 0.058(6) 0.099(7) 0.010(5) 0.023(5) 0.010(5)
O6 0.065(7) 0.049(6) 0.119(7) 0.004(5) 0.023(6) -0.005(5)
O7 0.102(8) 0.070(7) 0.075(6) -0.023(5) -0.005(6) 0.017(6)
O8 0.077(7) 0.062(6) 0.076(6) -0.006(5) 0.021(5) 0.015(5)
O9 0.076(7) 0.055(6) 0.090(6) -0.021(5) 0.007(5) -0.003(5)
O10 0.079(7) 0.049(5) 0.071(6) -0.017(4) -0.004(5) 0.001(5)
O11 0.065(7) 0.052(6) 0.118(7) 0.021(5) 0.027(6) 0.015(5)
O12 0.076(7) 0.053(5) 0.084(6) 0.023(5) 0.026(5) 0.007(5)
O13 0.082(7) 0.043(5) 0.072(6) 0.010(4) 0.026(5) 0.008(4)
O14 0.096(7) 0.040(5) 0.077(6) 0.001(5) 0.024(5) 0.015(5)
O15 0.072(7) 0.070(6) 0.062(5) 0.009(4) 0.005(5) -0.008(5)
O16 0.065(6) 0.055(5) 0.053(5) 0.007(4) 0.012(4) -0.002(4)
O17 0.106(7) 0.042(5) 0.047(5) 0.004(4) 0.005(5) 0.001(5)
O18 0.118(8) 0.037(5) 0.053(5) -0.003(4) 0.010(5) -0.006(5)
O19 0.077(6) 0.050(6) 0.071(6) 0.011(4) 0.021(5) 0.000(5)
O20 0.093(7) 0.051(6) 0.067(6) 0.003(5) 0.012(5) -0.006(5)
O22 0.084(8) 0.057(7) 0.215(12) -0.042(7) -0.008(7) 0.006(6)
O23 0.128(8) 0.038(5) 0.061(5) 0.001(4) 0.015(5) -0.004(5)
O24 0.083(6) 0.047(5) 0.056(5) -0.010(4) 0.013(4) 0.003(5)
C1 0.070(10) 0.076(12) 0.105(11) -0.002(8) 0.004(8) 0.010(8)
C2 0.107(11) 0.057(9) 0.126(11) 0.004(7) -0.021(9) 0.005(7)
C3 0.138(13) 0.21(2) 0.20(2) -0.003(15) -0.023(13) -0.073(13)
C4 0.23(2) 0.118(14) 0.119(13) 0.005(9) -0.061(12) 0.014(12)
C5 0.214(18) 0.194(19) 0.21(2) -0.120(15) -0.089(16) 0.116(16)
C6 0.071(10) 0.073(12) 0.117(12) -0.033(9) 0.011(9) 0.010(9)
C7 0.115(12) 0.112(12) 0.144(14) -0.043(8) 0.038(9) 0.021(10)
C8 0.20(2) 0.184(16) 0.148(16) 0.003(11) 0.087(14) 0.057(14)
C9 0.174(17) 0.196(17) 0.185(18) -0.122(14) 0.048(14) -0.009(15)
C10 0.106(11) 0.151(16) 0.185(16) -0.036(12) 0.049(10) 0.041(11)
C11 0.077(11) 0.057(9) 0.076(9) 0.011(7) 0.014(7) 0.000(7)
C12 0.098(12) 0.076(9) 0.115(10) 0.029(9) 0.031(7) -0.010(7)
C13 0.119(14) 0.072(9) 0.25(2) 0.062(11) 0.048(11) -0.021(8)
C14 0.157(17) 0.143(15) 0.174(13) -0.001(12) 0.096(12) -0.042(12)
C15 0.127(15) 0.144(16) 0.180(14) 0.011(12) -0.011(10) -0.056(11)
C16 0.071(11) 0.075(11) 0.088(8) 0.001(8) 0.006(8) -0.014(8)
C17 0.139(14) 0.106(11) 0.083(9) -0.003(9) -0.007(8) 0.001(8)
C18 0.41(3) 0.176(16) 0.132(16) -0.033(13) -0.131(18) 0.111(17)
C19 0.25(2) 0.28(2) 0.162(18) -0.016(16) -0.058(14) -0.164(19)
C20 0.190(19) 0.32(3) 0.097(13) -0.057(15) -0.001(11) 0.050(16)
C21 0.106(13) 0.033(8) 0.089(9) -0.008(6) -0.002(10) 0.002(9)
C22 0.098(10) 0.114(12) 0.125(11) -0.059(8) -0.012(10) 0.011(9)
C23 0.135(13) 0.28(2) 0.25(2) -0.178(18) 0.027(16) -0.074(16)
C24 0.31(3) 0.210(18) 0.106(12) -0.022(11) -0.080(16) 0.015(16)
C25 0.167(15) 0.175(17) 0.207(19) -0.132(14) -0.001(15) 0.035(13)
C26 0.089(12) 0.038(7) 0.052(7) 0.005(5) 0.016(7) 0.001(8)
C27 0.110(11) 0.068(9) 0.075(9) 0.037(6) 0.012(6) 0.017(7)
C28 0.31(3) 0.081(11) 0.174(15) 0.055(9) 0.112(14) 0.094(13)
C29 0.157(15) 0.211(19) 0.141(14) 0.094(11) -0.059(11) -0.026(14)
C30 0.138(12) 0.103(12) 0.126(13) 0.069(10) 0.040(9) 0.020(9)
C31 0.069(9) 0.041(8) 0.077(9) -0.005(7) 0.007(8) 0.016(7)
C32 0.078(8) 0.055(8) 0.098(8) 0.001(6) 0.026(7) 0.015(7)
C33 0.071(8) 0.091(12) 0.32(2) -0.018(13) 0.059(11) 0.023(8)
C34 0.142(13) 0.056(8) 0.100(9) 0.012(7) 0.007(9) 0.033(8)
C35 0.199(15) 0.074(10) 0.072(7) -0.006(7) 0.036(8) 0.035(10)
C36 0.078(10) 0.057(9) 0.060(8) 0.002(7) 0.018(7) 0.002(7)
C37 0.142(13) 0.097(10) 0.042(7) 0.006(6) 0.017(6) -0.044(8)
C38 0.28(2) 0.34(3) 0.122(15) 0.004(16) -0.006(13) -0.24(2)
C39 0.213(17) 0.118(13) 0.077(10) -0.037(9) -0.031(9) 0.050(11)
C40 0.138(15) 0.156(13) 0.107(12) -0.014(10) -0.027(10) 0.045(10)
C41 0.101(11) 0.060(10) 0.057(7) -0.004(7) -0.005(7) 0.008(8)
C42 0.203(15) 0.035(7) 0.050(7) -0.003(6) -0.031(9) -0.002(7)
C43 0.46(3) 0.23(2) 0.055(10) -0.024(12) -0.009(17) 0.21(2)
C44 0.32(2) 0.37(3) 0.095(14) -0.066(17) -0.017(17) -0.18(2)
C45 0.51(3) 0.063(10) 0.064(9) 0.008(8) -0.013(16) -0.004(13)
C46 0.087(8) 0.076(11) 0.036(7) 0.010(7) 0.018(6) 0.000(9)
C47 0.084(8) 0.076(8) 0.092(8) 0.014(7) 0.021(8) 0.001(8)
C48 0.108(12) 0.099(10) 0.117(10) 0.022(8) 0.046(9) -0.016(9)
C49 0.097(11) 0.176(16) 0.108(9) 0.004(9) 0.003(9) -0.031(12)
C50 0.113(13) 0.096(10) 0.186(16) -0.003(9) 0.051(12) 0.013(10)
C51 0.102(15) 0.038(13) 0.22(2) 0.006(13) -0.033(15) -0.001(12)
C52 0.120(16) 0.056(16) 0.27(2) 0.042(14) -0.027(17) 0.012(13)
F8 0.21(3) 0.098(19) 0.230(19) 0.067(14) -0.039(17) 0.021(16)
F9 0.117(15) 0.09(2) 0.31(3) 0.067(19) -0.011(17) 0.020(13)
F10 0.143(17) 0.061(16) 0.36(3) 0.066(17) 0.01(2) 0.007(14)
C53 0.112(19) 0.039(16) 0.25(2) -0.038(17) -0.030(18) 0.014(14)
O21 0.07(2) 0.037(15) 0.19(3) 0.010(16) -0.008(17) 0.001(13)
C51A 0.084(14) 0.034(11) 0.216(18) -0.020(12) -0.029(14) 0.003(12)
C52A 0.151(15) 0.068(11) 0.265(19) 0.012(14) -0.045(15) 0.037(16)
F8A 0.26(2) 0.14(3) 0.261(19) 0.048(18) -0.03(2) 0.07(2)
F9A 0.148(13) 0.13(2) 0.36(3) 0.02(2) -0.078(15) 0.069(13)
F10A 0.28(3) 0.077(10) 0.34(3) -0.009(16) -0.17(2) 0.072(14)
C53A 0.102(17) 0.048(15) 0.25(2) -0.042(15) -0.044(17) 0.003(13)
O21A 0.065(18) 0.033(12) 0.18(2) -0.006(12) -0.015(14) -0.009(14)
C54 0.09(2) 0.048(17) 0.28(2) -0.053(16) -0.070(18) 0.002(16)
C55 0.15(2) 0.088(17) 0.34(2) -0.089(18) -0.115(16) 0.016(16)
F11 0.19(3) 0.084(16) 0.38(4) -0.11(2) -0.12(3) -0.020(18)
F12 0.23(3) 0.15(3) 0.31(3) -0.11(3) -0.13(2) 0.00(3)
F13 0.15(3) 0.15(3) 0.45(4) -0.10(3) -0.17(2) 0.01(2)
C54A 0.112(15) 0.069(14) 0.27(2) -0.057(13) -0.072(15) 0.024(12)
C55A 0.147(16) 0.099(15) 0.30(2) -0.072(15) -0.097(16) 0.039(16)
F11A 0.31(2) 0.099(13) 0.36(3) -0.108(16) -0.15(2) 0.041(15)
F12A 0.31(3) 0.140(18) 0.29(2) -0.057(14) -0.136(17) -0.055(18)
F13A 0.138(13) 0.20(2) 0.48(3) -0.08(2) -0.089(16) -0.037(13)
C56 0.123(18) 0.032(10) 0.062(7) -0.006(8) 0.027(10) 0.005(10)
C57 0.134(17) 0.041(13) 0.073(10) -0.002(8) 0.021(9) -0.022(9)
F14 0.156(14) 0.099(14) 0.098(13) 0.030(9) 0.005(9) -0.019(10)
F15 0.177(14) 0.058(7) 0.084(12) 0.001(6) 0.007(9) -0.039(8)
F16 0.153(11) 0.079(8) 0.076(8) 0.000(6) 0.043(7) -0.023(7)
C58 0.108(18) 0.043(12) 0.071(7) -0.010(9) 0.020(14) 0.004(13)
C56A 0.12(2) 0.042(15) 0.050(9) -0.004(11) 0.048(17) -0.002(16)
C57A 0.17(2) 0.052(17) 0.066(12) 0.006(12) 0.02(2) -0.036(15)
F14A 0.17(3) 0.055(18) 0.070(11) 0.017(11) 0.000(17) -0.033(18)
F15A 0.25(3) 0.045(14) 0.093(18) 0.024(12) 0.02(2) -0.004(16)
F16A 0.19(2) 0.15(3) 0.05(2) 0.05(2) 0.001(19) -0.08(2)
C58A 0.12(2) 0.032(17) 0.061(10) -0.014(10) 0.03(2) 0.00(2)
C59 0.130(12) 0.045(8) 0.059(5) -0.010(5) 0.014(6) 0.007(8)
C60 0.157(13) 0.065(9) 0.067(6) -0.018(7) 0.011(8) -0.016(9)
F17 0.311(13) 0.103(6) 0.084(6) -0.031(5) 0.018(7) -0.092(8)
F18 0.195(9) 0.128(7) 0.077(5) -0.031(5) 0.041(6) -0.001(6)
F19 0.226(10) 0.152(8) 0.099(7) -0.044(6) -0.060(7) 0.049(8)
N1 0.067(8) 0.054(7) 0.093(8) 0.017(7) 0.006(6) 0.008(6)
C70 0.090(11) 0.039(8) 0.117(12) -0.009(9) 0.000(9) -0.008(8)
C71 0.179(18) 0.069(11) 0.125(14) 0.014(10) -0.032(13) -0.019(11)
C72 0.101(12) 0.046(9) 0.100(11) 0.000(9) 0.007(9) 0.011(8)
C73 0.094(12) 0.084(11) 0.102(11) -0.006(9) 0.010(9) -0.006(9)

loop_
_atom_type_symbol
_atom_type_description
_atom_type_scat_dispersion_real
_atom_type_scat_dispersion_imag
_atom_type_scat_source
Cr Cr 0.3209 0.6236 'International Tables Vol C Tables 4.2.6.8 and 6.1.1.4'
F F 0.0171 0.0103 'International Tables Vol C Tables 4.2.6.8 and 6.1.1.4'
O O 0.0106 0.0060 'International Tables Vol C Tables 4.2.6.8 and 6.1.1.4'
C C 0.0033 0.0016 'International Tables Vol C Tables 4.2.6.8 and 6.1.1.4'
H H 0.0000 0.0000 'International Tables Vol C Tables 4.2.6.8 and 6.1.1.4'
N N 0.0061 0.0033 'International Tables Vol C Tables 4.2.6.8 and 6.1.1.4'

loop_
_geom_angle_atom_site_label_1
_geom_angle_atom_site_label_2
_geom_angle_atom_site_label_3
_geom_angle
_geom_angle_site_symmetry_1
_geom_angle_site_symmetry_3
_geom_angle_publ_flag
F6 Cr1 F1 90.3(3) . . ?
F6 Cr1 O3 175.9(4) . . ?
F1 Cr1 O3 92.5(4) . . ?
F6 Cr1 O1 90.8(4) . . ?
F1 Cr1 O1 91.6(3) . . ?
O3 Cr1 O1 92.1(4) . . ?
F6 Cr1 O22 89.6(4) . . ?
F1 Cr1 O22 88.3(4) . . ?
O3 Cr1 O22 87.6(5) . . ?
O1 Cr1 O22 179.6(5) . . ?
F6 Cr1 O21A 87(2) . . ?
F1 Cr1 O21A 172.3(10) . . ?
O3 Cr1 O21A 90(2) . . ?
O1 Cr1 O21A 95.6(11) . . ?
O22 Cr1 O21A 84.5(11) . . ?
F6 Cr1 O21 88(2) . . ?
F1 Cr1 O21 174.1(17) . . ?
O3 Cr1 O21 90(3) . . ?
O1 Cr1 O21 82.8(13) . . ?
O22 Cr1 O21 97.3(13) . . ?
O21A Cr1 O21 13(2) . . ?
F1 Cr2 F2 87.5(3) . . ?
F1 Cr2 O7 89.8(4) . . ?
F2 Cr2 O7 91.2(3) . . ?
F1 Cr2 O2 90.2(3) . . ?
F2 Cr2 O2 87.8(3) . . ?
O7 Cr2 O2 179.0(4) . . ?
F1 Cr2 O5 179.5(4) . . ?
F2 Cr2 O5 92.6(3) . . ?
O7 Cr2 O5 90.7(4) . . ?
O2 Cr2 O5 89.2(4) . . ?
F1 Cr2 O4 91.0(3) . . ?
F2 Cr2 O4 178.1(4) . . ?
O7 Cr2 O4 87.6(4) . . ?
O2 Cr2 O4 93.4(4) . . ?
O5 Cr2 O4 88.9(4) . . ?
F2 Cr3 F3 88.6(3) . . ?
F2 Cr3 O8 92.3(3) . . ?
F3 Cr3 O8 89.0(3) . . ?
F2 Cr3 O11 178.2(3) . . ?
F3 Cr3 O11 93.0(3) . . ?
O8 Cr3 O11 86.8(4) . . ?
F2 Cr3 O6 91.4(3) . . ?
F3 Cr3 O6 179.8(4) . . ?
O8 Cr3 O6 91.1(4) . . ?
O11 Cr3 O6 87.0(4) . . ?
F2 Cr3 O9 88.9(3) . . ?
F3 Cr3 O9 90.8(3) . . ?
O8 Cr3 O9 178.8(4) . . ?
O11 Cr3 O9 92.0(4) . . ?
O6 Cr3 O9 89.1(4) . . ?
F3 Cr4 F4 88.9(2) . . ?
F3 Cr4 O13 179.3(3) . . ?
F4 Cr4 O13 91.7(3) . . ?
F3 Cr4 O12 91.9(3) . . ?
F4 Cr4 O12 177.8(3) . . ?
O13 Cr4 O12 87.5(3) . . ?
F3 Cr4 O15 88.5(3) . . ?
F4 Cr4 O15 90.1(3) . . ?
O13 Cr4 O15 91.7(4) . . ?
O12 Cr4 O15 87.9(4) . . ?
F3 Cr4 O10 91.4(3) . . ?
F4 Cr4 O10 89.5(3) . . ?
O13 Cr4 O10 88.4(4) . . ?
O12 Cr4 O10 92.6(4) . . ?
O15 Cr4 O10 179.6(4) . . ?
F4 Cr5 F5 88.4(2) . . ?
F4 Cr5 O14 90.7(3) . . ?
F5 Cr5 O14 178.5(3) . . ?
F4 Cr5 O16 92.1(3) . . ?
F5 Cr5 O16 89.3(3) . . ?
O14 Cr5 O16 91.9(3) . . ?
F4 Cr5 O17 90.4(3) . . ?
F5 Cr5 O17 90.0(3) . . ?
O14 Cr5 O17 88.9(3) . . ?
O16 Cr5 O17 177.4(3) . . ?
F4 Cr5 O19 177.6(3) . . ?
F5 Cr5 O19 93.9(3) . . ?
O14 Cr5 O19 87.1(4) . . ?
O16 Cr5 O19 87.1(3) . . ?
O17 Cr5 O19 90.4(3) . . ?
F7 Cr6 F5 90.6(3) . . ?
F7 Cr6 O18 92.6(3) . . ?
F5 Cr6 O18 93.0(3) . . ?
F7 Cr6 O20 176.0(3) . . ?
F5 Cr6 O20 91.3(3) . . ?
O18 Cr6 O20 90.8(4) . . ?
F7 Cr6 O24 90.7(3) . . ?
F5 Cr6 O24 88.8(3) . . ?
O18 Cr6 O24 176.3(4) . . ?
O20 Cr6 O24 85.9(3) . . ?
F7 Cr6 O23 92.1(3) . . ?
F5 Cr6 O23 176.9(4) . . ?
O18 Cr6 O23 88.4(3) . . ?
O20 Cr6 O23 85.8(4) . . ?
O24 Cr6 O23 89.7(3) . . ?
Cr1 F1 Cr2 124.5(4) . . ?
Cr3 F2 Cr2 123.6(3) . . ?
Cr4 F3 Cr3 123.8(3) . . ?
Cr5 F4 Cr4 123.9(3) . . ?
Cr6 F5 Cr5 122.8(3) . . ?
C1 O1 Cr1 131.0(10) . . ?
C1 O2 Cr2 136.0(9) . . ?
C6 O3 Cr1 135.3(11) . . ?
C6 O4 Cr2 130.6(10) . . ?
C11 O5 Cr2 135.7(9) . . ?
C11 O6 Cr3 133.3(9) . . ?
C16 O7 Cr2 133.8(9) . . ?
C16 O8 Cr3 136.5(9) . . ?
C21 O9 Cr3 131.4(10) . . ?
C21 O10 Cr4 135.8(9) . . ?
C26 O11 Cr3 133.6(8) . . ?
C26 O12 Cr4 131.0(8) . . ?
C31 O13 Cr4 136.3(8) . . ?
C31 O14 Cr5 131.4(8) . . ?
C36 O15 Cr4 131.5(8) . . ?
C36 O16 Cr5 135.8(9) . . ?
C41 O17 Cr5 128.7(8) . . ?
C41 O18 Cr6 135.1(8) . . ?
C46 O19 Cr5 133.8(9) . . ?
C46 O20 Cr6 130.3(9) . . ?
C54A O22 C54 27(3) . . ?
C54A O22 Cr1 135.8(15) . . ?
C54 O22 Cr1 112(2) . . ?
C56A O23 C56 30(2) . . ?
C56A O23 Cr6 125.7(15) . . ?
C56 O23 Cr6 123.4(9) . . ?
C59 O24 Cr6 126.7(7) . . ?
O1 C1 O2 125.2(14) . . ?
O1 C1 C2 120.5(15) . . ?
O2 C1 C2 114.3(14) . . ?
C5 C2 C4 121.7(17) . . ?
C5 C2 C1 110.8(14) . . ?
C4 C2 C1 110.2(13) . . ?
C5 C2 C3 107.9(17) . . ?
C4 C2 C3 100.3(15) . . ?
C1 C2 C3 103.9(13) . . ?
C2 C3 H3A 109.5 . . ?
C2 C3 H3B 109.5 . . ?
H3A C3 H3B 109.5 . . ?
C2 C3 H3C 109.5 . . ?
H3A C3 H3C 109.5 . . ?
H3B C3 H3C 109.5 . . ?
C2 C4 H4A 109.5 . . ?
C2 C4 H4B 109.5 . . ?
H4A C4 H4B 109.5 . . ?
C2 C4 H4C 109.5 . . ?
H4A C4 H4C 109.5 . . ?
H4B C4 H4C 109.5 . . ?
C2 C5 H5A 109.5 . . ?
C2 C5 H5B 109.5 . . ?
H5A C5 H5B 109.5 . . ?
C2 C5 H5C 109.5 . . ?
H5A C5 H5C 109.5 . . ?
H5B C5 H5C 109.5 . . ?
O3 C6 O4 125.2(15) . . ?
O3 C6 C7 121.9(16) . . ?
O4 C6 C7 112.8(17) . . ?
C9 C7 C6 105.7(15) . . ?
C9 C7 C8 116.0(18) . . ?
C6 C7 C8 113.5(15) . . ?
C9 C7 C10 106.9(16) . . ?
C6 C7 C10 104.9(15) . . ?
C8 C7 C10 109.0(17) . . ?
C7 C8 H8A 109.5 . . ?
C7 C8 H8B 109.5 . . ?
H8A C8 H8B 109.5 . . ?
C7 C8 H8C 109.5 . . ?
H8A C8 H8C 109.5 . . ?
H8B C8 H8C 109.5 . . ?
C7 C9 H9A 109.5 . . ?
C7 C9 H9B 109.5 . . ?
H9A C9 H9B 109.5 . . ?
C7 C9 H9C 109.5 . . ?
H9A C9 H9C 109.5 . . ?
H9B C9 H9C 109.5 . . ?
C7 C10 H10A 109.5 . . ?
C7 C10 H10B 109.5 . . ?
H10A C10 H10B 109.5 . . ?
C7 C10 H10C 109.5 . . ?
H10A C10 H10C 109.5 . . ?
H10B C10 H10C 109.5 . . ?
O5 C11 O6 124.7(13) . . ?
O5 C11 C12 118.7(14) . . ?
O6 C11 C12 116.6(14) . . ?
C13 C12 C14 115.2(14) . . ?
C13 C12 C11 113.1(14) . . ?
C14 C12 C11 108.9(14) . . ?
C13 C12 C15 106.6(15) . . ?
C14 C12 C15 105.7(15) . . ?
C11 C12 C15 106.8(12) . . ?
C12 C13 H13A 109.5 . . ?
C12 C13 H13B 109.5 . . ?
H13A C13 H13B 109.5 . . ?
C12 C13 H13C 109.5 . . ?
H13A C13 H13C 109.5 . . ?
H13B C13 H13C 109.5 . . ?
C12 C14 H14A 109.5 . . ?
C12 C14 H14B 109.5 . . ?
H14A C14 H14B 109.5 . . ?
C12 C14 H14C 109.5 . . ?
H14A C14 H14C 109.5 . . ?
H14B C14 H14C 109.5 . . ?
C12 C15 H15A 109.5 . . ?
C12 C15 H15B 109.5 . . ?
H15A C15 H15B 109.5 . . ?
C12 C15 H15C 109.5 . . ?
H15A C15 H15C 109.5 . . ?
H15B C15 H15C 109.5 . . ?
O7 C16 O8 122.9(13) . . ?
O7 C16 C17 118.7(15) . . ?
O8 C16 C17 118.4(15) . . ?
C18 C17 C20 109.8(18) . . ?
C18 C17 C19 114(2) . . ?
C20 C17 C19 104.1(18) . . ?
C18 C17 C16 111.6(15) . . ?
C20 C17 C16 110.7(15) . . ?
C19 C17 C16 106.5(13) . . ?
C17 C18 H18A 109.5 . . ?
C17 C18 H18B 109.5 . . ?
H18A C18 H18B 109.5 . . ?
C17 C18 H18C 109.5 . . ?
H18A C18 H18C 109.5 . . ?
H18B C18 H18C 109.5 . . ?
C17 C19 H19A 109.5 . . ?
C17 C19 H19B 109.5 . . ?
H19A C19 H19B 109.5 . . ?
C17 C19 H19C 109.5 . . ?
H19A C19 H19C 109.5 . . ?
H19B C19 H19C 109.5 . . ?
C17 C20 H20A 109.5 . . ?
C17 C20 H20B 109.5 . . ?
H20A C20 H20B 109.5 . . ?
C17 C20 H20C 109.5 . . ?
H20A C20 H20C 109.5 . . ?
H20B C20 H20C 109.5 . . ?
O10 C21 O9 125.6(14) . . ?
O10 C21 C22 117.7(15) . . ?
O9 C21 C22 116.7(16) . . ?
C25 C22 C23 116.4(17) . . ?
C25 C22 C21 111.3(15) . . ?
C23 C22 C21 111.2(15) . . ?
C25 C22 C24 105.3(17) . . ?
C23 C22 C24 106.1(18) . . ?
C21 C22 C24 105.7(13) . . ?
C22 C23 H23A 109.5 . . ?
C22 C23 H23B 109.5 . . ?
H23A C23 H23B 109.5 . . ?
C22 C23 H23C 109.5 . . ?
H23A C23 H23C 109.5 . . ?
H23B C23 H23C 109.5 . . ?
C22 C24 H24A 109.5 . . ?
C22 C24 H24B 109.5 . . ?
H24A C24 H24B 109.5 . . ?
C22 C24 H24C 109.5 . . ?
H24A C24 H24C 109.5 . . ?
H24B C24 H24C 109.5 . . ?
C22 C25 H25A 109.5 . . ?
C22 C25 H25B 109.5 . . ?
H25A C25 H25B 109.5 . . ?
C22 C25 H25C 109.5 . . ?
H25A C25 H25C 109.5 . . ?
H25B C25 H25C 109.5 . . ?
O11 C26 O12 127.2(12) . . ?
O11 C26 C27 117.2(13) . . ?
O12 C26 C27 115.5(14) . . ?
C28 C27 C30 114.8(14) . . ?
C28 C27 C29 108.2(16) . . ?
C30 C27 C29 106.4(13) . . ?
C28 C27 C26 108.3(11) . . ?
C30 C27 C26 111.6(12) . . ?
C29 C27 C26 107.3(12) . . ?
C27 C28 H28A 109.5 . . ?
C27 C28 H28B 109.5 . . ?
H28A C28 H28B 109.5 . . ?
C27 C28 H28C 109.5 . . ?
H28A C28 H28C 109.5 . . ?
H28B C28 H28C 109.5 . . ?
C27 C29 H29A 109.5 . . ?
C27 C29 H29B 109.5 . . ?
H29A C29 H29B 109.5 . . ?
C27 C29 H29C 109.5 . . ?
H29A C29 H29C 109.5 . . ?
H29B C29 H29C 109.5 . . ?
C27 C30 H30A 109.5 . . ?
C27 C30 H30B 109.5 . . ?
H30A C30 H30B 109.5 . . ?
C27 C30 H30C 109.5 . . ?
H30A C30 H30C 109.5 . . ?
H30B C30 H30C 109.5 . . ?
O13 C31 O14 124.3(11) . . ?
O13 C31 C32 121.3(12) . . ?
O14 C31 C32 114.3(12) . . ?
C33 C32 C35 110.5(13) . . ?
C33 C32 C31 109.3(12) . . ?
C35 C32 C31 107.6(11) . . ?
C33 C32 C34 111.1(13) . . ?
C35 C32 C34 108.3(11) . . ?
C31 C32 C34 110.0(11) . . ?
C32 C33 H33A 109.5 . . ?
C32 C33 H33B 109.5 . . ?
H33A C33 H33B 109.5 . . ?
C32 C33 H33C 109.5 . . ?
H33A C33 H33C 109.5 . . ?
H33B C33 H33C 109.5 . . ?
C32 C34 H34A 109.5 . . ?
C32 C34 H34B 109.5 . . ?
H34A C34 H34B 109.5 . . ?
C32 C34 H34C 109.5 . . ?
H34A C34 H34C 109.5 . . ?
H34B C34 H34C 109.5 . . ?
C32 C35 H35A 109.5 . . ?
C32 C35 H35B 109.5 . . ?
H35A C35 H35B 109.5 . . ?
C32 C35 H35C 109.5 . . ?
H35A C35 H35C 109.5 . . ?
H35B C35 H35C 109.5 . . ?
O16 C36 O15 124.3(12) . . ?
O16 C36 C37 119.0(13) . . ?
O15 C36 C37 116.8(12) . . ?
C38 C37 C36 112.1(12) . . ?
C38 C37 C40 107.3(19) . . ?
C36 C37 C40 107.1(12) . . ?
C38 C37 C39 115.9(16) . . ?
C36 C37 C39 108.3(14) . . ?
C40 C37 C39 105.6(11) . . ?
C37 C38 H38A 109.5 . . ?
C37 C38 H38B 109.5 . . ?
H38A C38 H38B 109.5 . . ?
C37 C38 H38C 109.5 . . ?
H38A C38 H38C 109.5 . . ?
H38B C38 H38C 109.5 . . ?
C37 C39 H39A 109.5 . . ?
C37 C39 H39B 109.5 . . ?
H39A C39 H39B 109.5 . . ?
C37 C39 H39C 109.5 . . ?
H39A C39 H39C 109.5 . . ?
H39B C39 H39C 109.5 . . ?
C37 C40 H40A 109.5 . . ?
C37 C40 H40B 109.5 . . ?
H40A C40 H40B 109.5 . . ?
C37 C40 H40C 109.5 . . ?
H40A C40 H40C 109.5 . . ?
H40B C40 H40C 109.5 . . ?
O18 C41 O17 125.2(11) . . ?
O18 C41 C42 117.6(12) . . ?
O17 C41 C42 117.1(12) . . ?
C45 C42 C43 117.5(18) . . ?
C45 C42 C44 109.4(19) . . ?
C43 C42 C44 97.1(18) . . ?
C45 C42 C41 115.4(12) . . ?
C43 C42 C41 108.8(12) . . ?
C44 C42 C41 106.5(15) . . ?
C42 C43 H43A 109.5 . . ?
C42 C43 H43B 109.5 . . ?
H43A C43 H43B 109.5 . . ?
C42 C43 H43C 109.5 . . ?
H43A C43 H43C 109.5 . . ?
H43B C43 H43C 109.5 . . ?
C42 C44 H44A 109.5 . . ?
C42 C44 H44B 109.5 . . ?
H44A C44 H44B 109.5 . . ?
C42 C44 H44C 109.5 . . ?
H44A C44 H44C 109.5 . . ?
H44B C44 H44C 109.5 . . ?
C42 C45 H45A 109.5 . . ?
C42 C45 H45B 109.5 . . ?
H45A C45 H45B 109.5 . . ?
C42 C45 H45C 109.5 . . ?
H45A C45 H45C 109.5 . . ?
H45B C45 H45C 109.5 . . ?
O20 C46 O19 125.2(13) . . ?
O20 C46 C47 117.5(14) . . ?
O19 C46 C47 117.2(13) . . ?
C50 C47 C46 112.7(13) . . ?
C50 C47 C49 111.4(14) . . ?
C46 C47 C49 106.6(11) . . ?
C50 C47 C48 109.0(12) . . ?
C46 C47 C48 107.9(12) . . ?
C49 C47 C48 109.0(12) . . ?
C47 C48 H48A 109.5 . . ?
C47 C48 H48B 109.5 . . ?
H48A C48 H48B 109.5 . . ?
C47 C48 H48C 109.5 . . ?
H48A C48 H48C 109.5 . . ?
H48B C48 H48C 109.5 . . ?
C47 C49 H49A 109.5 . . ?
C47 C49 H49B 109.5 . . ?
H49A C49 H49B 109.5 . . ?
C47 C49 H49C 109.5 . . ?
H49A C49 H49C 109.5 . . ?
H49B C49 H49C 109.5 . . ?
C47 C50 H50A 109.5 . . ?
C47 C50 H50B 109.5 . . ?
H50A C50 H50B 109.5 . . ?
C47 C50 H50C 109.5 . . ?
H50A C50 H50C 109.5 . . ?
H50B C50 H50C 109.5 . . ?
C53 C51 O21 125(4) . . ?
C53 C51 C52 118(3) . . ?
O21 C51 C52 117(3) . . ?
F9 C52 F8 106.8(16) . . ?
F9 C52 F10 106.6(15) . . ?
F8 C52 F10 106.9(15) . . ?
F9 C52 C51 112.3(15) . . ?
F8 C52 C51 112.2(14) . . ?
F10 C52 C51 111.7(15) . . ?
C51 C53 C54 124(4) . . ?
C51 C53 H53A 106.3 . . ?
C54 C53 H53A 106.3 . . ?
C51 C53 H53B 106.3 . . ?
C54 C53 H53B 106.3 . . ?
H53A C53 H53B 106.4 . . ?
C51 O21 Cr1 119(4) . . ?
O21A C51A C53A 129(3) . . ?
O21A C51A C52A 111(3) . . ?
C53A C51A C52A 119(3) . . ?
F9A C52A F10A 107(2) . . ?
F9A C52A F8A 105(2) . . ?
F10A C52A F8A 106(2) . . ?
F9A C52A C51A 111.3(19) . . ?
F10A C52A C51A 113.0(18) . . ?
F8A C52A C51A 113(2) . . ?
C54A C53A C51A 119(3) . . ?
C54A C53A H53C 107.6 . . ?
C51A C53A H53C 107.6 . . ?
C54A C53A H53D 107.6 . . ?
C51A C53A H53D 107.6 . . ?
H53C C53A H53D 107.0 . . ?
C51A O21A Cr1 129(3) . . ?
O22 C54 C53 134(3) . . ?
O22 C54 C55 105(4) . . ?
C53 C54 C55 121(4) . . ?
F11 C55 F13 108(2) . . ?
F11 C55 F12 108(2) . . ?
F13 C55 F12 105(2) . . ?
F11 C55 C54 112(2) . . ?
F13 C55 C54 111(2) . . ?
F12 C55 C54 112(2) . . ?
O22 C54A C53A 122(2) . . ?
O22 C54A C55A 121(2) . . ?
C53A C54A C55A 117(2) . . ?
F11A C55A F12A 105.8(19) . . ?
F11A C55A F13A 105.5(19) . . ?
F12A C55A F13A 107(2) . . ?
F11A C55A C54A 115.2(19) . . ?
F12A C55A C54A 110.2(18) . . ?
F13A C55A C54A 112.4(18) . . ?
O23 C56 C58 126.6(17) . . ?
O23 C56 C57 115.4(16) . . ?
C58 C56 C57 117.9(19) . . ?
F14 C57 F16 106.0(15) . . ?
F14 C57 F15 106.2(14) . . ?
F16 C57 F15 105.6(13) . . ?
F14 C57 C56 112.4(14) . . ?
F16 C57 C56 112.2(13) . . ?
F15 C57 C56 113.8(14) . . ?
C56 C58 C59 123(2) . . ?
C56 C58 H58A 106.5 . . ?
C59 C58 H58A 106.5 . . ?
C56 C58 H58B 106.5 . . ?
C59 C58 H58B 106.5 . . ?
H58A C58 H58B 106.5 . . ?
O23 C56A C58A 124(3) . . ?
O23 C56A C57A 117(3) . . ?
C58A C56A C57A 118(4) . . ?
F16A C57A F14A 109(2) . . ?
F16A C57A F15A 103(2) . . ?
F14A C57A F15A 106(2) . . ?
F16A C57A C56A 111(2) . . ?
F14A C57A C56A 113(2) . . ?
F15A C57A C56A 113(2) . . ?
C59 C58A C56A 124(5) . . ?
C59 C58A H58C 106.2 . . ?
C56A C58A H58C 106.2 . . ?
C59 C58A H58D 106.2 . . ?
C56A C58A H58D 106.2 . . ?
H58C C58A H58D 106.4 . . ?
O24 C59 C58A 123(3) . . ?
O24 C59 C58 124.9(15) . . ?
C58A C59 C58 28(3) . . ?
O24 C59 C60 112.5(10) . . ?
C58A C59 C60 121(3) . . ?
C58 C59 C60 121.7(16) . . ?
F19 C60 F18 106.1(12) . . ?
F19 C60 F17 109.3(12) . . ?
F18 C60 F17 103.7(11) . . ?
F19 C60 C59 112.9(11) . . ?
F18 C60 C59 112.0(11) . . ?
F17 C60 C59 112.2(11) . . ?
C72 N1 C70 112.6(10) . . ?
C72 N1 H1A 109.1 . . ?
C70 N1 H1A 109.1 . . ?
C72 N1 H1B 109.1 . . ?
C70 N1 H1B 109.1 . . ?
H1A N1 H1B 107.8 . . ?
N1 C70 C71 109.6(10) . . ?
N1 C70 H70A 109.7 . . ?
C71 C70 H70A 109.7 . . ?
N1 C70 H70B 109.7 . . ?
C71 C70 H70B 109.7 . . ?
H70A C70 H70B 108.2 . . ?
C70 C71 H71A 109.5 . . ?
C70 C71 H71B 109.5 . . ?
H71A C71 H71B 109.5 . . ?
C70 C71 H71C 109.5 . . ?
H71A C71 H71C 109.5 . . ?
H71B C71 H71C 109.5 . . ?
N1 C72 C73 110.9(11) . . ?
N1 C72 H72A 109.5 . . ?
C73 C72 H72A 109.5 . . ?
N1 C72 H72B 109.5 . . ?
C73 C72 H72B 109.5 . . ?
H72A C72 H72B 108.1 . . ?
C72 C73 H73A 109.5 . . ?
C72 C73 H73B 109.5 . . ?
H73A C73 H73B 109.5 . . ?
C72 C73 H73C 109.5 . . ?
H73A C73 H73C 109.5 . . ?
H73B C73 H73C 109.5 . . ?

loop_
_geom_bond_atom_site_label_1
_geom_bond_atom_site_label_2
_geom_bond_distance
_geom_bond_site_symmetry_2
_geom_bond_publ_flag
Cr1 F6 1.841(8) . ?
Cr1 F1 1.902(7) . ?
Cr1 O3 1.946(11) . ?
Cr1 O1 1.954(10) . ?
Cr1 O22 1.959(10) . ?
Cr1 O21A 1.96(6) . ?
Cr1 O21 1.99(6) . ?
Cr2 F1 1.923(7) . ?
Cr2 F2 1.926(6) . ?
Cr2 O7 1.944(10) . ?
Cr2 O2 1.949(10) . ?
Cr2 O5 1.955(9) . ?
Cr2 O4 1.959(10) . ?
Cr3 F2 1.905(6) . ?
Cr3 F3 1.918(6) . ?
Cr3 O8 1.926(9) . ?
Cr3 O11 1.950(9) . ?
Cr3 O6 1.951(9) . ?
Cr3 O9 1.955(9) . ?
Cr4 F3 1.913(6) . ?
Cr4 F4 1.921(6) . ?
Cr4 O13 1.939(9) . ?
Cr4 O12 1.941(8) . ?
Cr4 O15 1.949(9) . ?
Cr4 O10 1.952(9) . ?
Cr5 F4 1.918(6) . ?
Cr5 F5 1.933(6) . ?
Cr5 O14 1.935(8) . ?
Cr5 O16 1.944(8) . ?
Cr5 O17 1.949(8) . ?
Cr5 O19 1.966(9) . ?
Cr6 F7 1.842(7) . ?
Cr6 F5 1.908(6) . ?
Cr6 O18 1.941(8) . ?
Cr6 O20 1.970(10) . ?
Cr6 O24 1.978(7) . ?
Cr6 O23 1.979(8) . ?
O1 C1 1.250(17) . ?
O2 C1 1.283(16) . ?
O3 C6 1.200(17) . ?
O4 C6 1.312(17) . ?
O5 C11 1.239(15) . ?
O6 C11 1.252(15) . ?
O7 C16 1.265(16) . ?
O8 C16 1.282(16) . ?
O9 C21 1.264(16) . ?
O10 C21 1.240(17) . ?
O11 C26 1.249(15) . ?
O12 C26 1.266(14) . ?
O13 C31 1.230(14) . ?
O14 C31 1.279(14) . ?
O15 C36 1.270(14) . ?
O16 C36 1.262(14) . ?
O17 C41 1.269(14) . ?
O18 C41 1.266(14) . ?
O19 C46 1.267(15) . ?
O20 C46 1.258(15) . ?
O22 C54A 1.22(3) . ?
O22 C54 1.36(6) . ?
O23 C56A 1.25(5) . ?
O23 C56 1.30(2) . ?
O24 C59 1.255(13) . ?
C1 C2 1.50(2) . ?
C2 C5 1.42(2) . ?
C2 C4 1.467(19) . ?
C2 C3 1.62(2) . ?
C3 H3A 0.9800 . ?
C3 H3B 0.9800 . ?
C3 H3C 0.9800 . ?
C4 H4A 0.9800 . ?
C4 H4B 0.9800 . ?
C4 H4C 0.9800 . ?
C5 H5A 0.9800 . ?
C5 H5B 0.9800 . ?
C5 H5C 0.9800 . ?
C6 C7 1.51(2) . ?
C7 C9 1.49(2) . ?
C7 C8 1.53(2) . ?
C7 C10 1.55(2) . ?
C8 H8A 0.9800 . ?
C8 H8B 0.9800 . ?
C8 H8C 0.9800 . ?
C9 H9A 0.9800 . ?
C9 H9B 0.9800 . ?
C9 H9C 0.9800 . ?
C10 H10A 0.9800 . ?
C10 H10B 0.9800 . ?
C10 H10C 0.9800 . ?
C11 C12 1.505(19) . ?
C12 C13 1.449(19) . ?
C12 C14 1.48(2) . ?
C12 C15 1.59(2) . ?
C13 H13A 0.9800 . ?
C13 H13B 0.9800 . ?
C13 H13C 0.9800 . ?
C14 H14A 0.9800 . ?
C14 H14B 0.9800 . ?
C14 H14C 0.9800 . ?
C15 H15A 0.9800 . ?
C15 H15B 0.9800 . ?
C15 H15C 0.9800 . ?
C16 C17 1.53(2) . ?
C17 C18 1.45(2) . ?
C17 C20 1.48(2) . ?
C17 C19 1.51(2) . ?
C18 H18A 0.9800 . ?
C18 H18B 0.9800 . ?
C18 H18C 0.9800 . ?
C19 H19A 0.9800 . ?
C19 H19B 0.9800 . ?
C19 H19C 0.9800 . ?
C20 H20A 0.9800 . ?
C20 H20B 0.9800 . ?
C20 H20C 0.9800 . ?
C21 C22 1.53(2) . ?
C22 C25 1.48(2) . ?
C22 C23 1.48(2) . ?
C22 C24 1.58(2) . ?
C23 H23A 0.9800 . ?
C23 H23B 0.9800 . ?
C23 H23C 0.9800 . ?
C24 H24A 0.9800 . ?
C24 H24B 0.9800 . ?
C24 H24C 0.9800 . ?
C25 H25A 0.9800 . ?
C25 H25B 0.9800 . ?
C25 H25C 0.9800 . ?
C26 C27 1.527(17) . ?
C27 C28 1.504(19) . ?
C27 C30 1.505(18) . ?
C27 C29 1.53(2) . ?
C28 H28A 0.9800 . ?
C28 H28B 0.9800 . ?
C28 H28C 0.9800 . ?
C29 H29A 0.9800 . ?
C29 H29B 0.9800 . ?
C29 H29C 0.9800 . ?
C30 H30A 0.9800 . ?
C30 H30B 0.9800 . ?
C30 H30C 0.9800 . ?
C31 C32 1.526(17) . ?
C32 C33 1.494(19) . ?
C32 C35 1.526(18) . ?
C32 C34 1.541(17) . ?
C33 H33A 0.9800 . ?
C33 H33B 0.9800 . ?
C33 H33C 0.9800 . ?
C34 H34A 0.9800 . ?
C34 H34B 0.9800 . ?
C34 H34C 0.9800 . ?
C35 H35A 0.9800 . ?
C35 H35B 0.9800 . ?
C35 H35C 0.9800 . ?
C36 C37 1.501(18) . ?
C37 C38 1.43(2) . ?
C37 C40 1.53(2) . ?
C37 C39 1.53(2) . ?
C38 H38A 0.9800 . ?
C38 H38B 0.9800 . ?
C38 H38C 0.9800 . ?
C39 H39A 0.9800 . ?
C39 H39B 0.9800 . ?
C39 H39C 0.9800 . ?
C40 H40A 0.9800 . ?
C40 H40B 0.9800 . ?
C40 H40C 0.9800 . ?
C41 C42 1.513(17) . ?
C42 C45 1.387(18) . ?
C42 C43 1.46(2) . ?
C42 C44 1.47(3) . ?
C43 H43A 0.9800 . ?
C43 H43B 0.9800 . ?
C43 H43C 0.9800 . ?
C44 H44A 0.9800 . ?
C44 H44B 0.9800 . ?
C44 H44C 0.9800 . ?
C45 H45A 0.9800 . ?
C45 H45B 0.9800 . ?
C45 H45C 0.9800 . ?
C46 C47 1.526(18) . ?
C47 C50 1.490(18) . ?
C47 C49 1.537(18) . ?
C47 C48 1.541(17) . ?
C48 H48A 0.9800 . ?
C48 H48B 0.9800 . ?
C48 H48C 0.9800 . ?
C49 H49A 0.9800 . ?
C49 H49B 0.9800 . ?
C49 H49C 0.9800 . ?
C50 H50A 0.9800 . ?
C50 H50B 0.9800 . ?
C50 H50C 0.9800 . ?
C51 C53 1.31(5) . ?
C51 O21 1.34(6) . ?
C51 C52 1.513(19) . ?
C52 F9 1.296(14) . ?
C52 F8 1.309(14) . ?
C52 F10 1.311(14) . ?
C53 C54 1.41(7) . ?
C53 H53A 0.9900 . ?
C53 H53B 0.9900 . ?
C51A O21A 1.21(4) . ?
C51A C53A 1.42(4) . ?
C51A C52A 1.510(19) . ?
C52A F9A 1.294(14) . ?
C52A F10A 1.299(14) . ?
C52A F8A 1.304(14) . ?
C53A C54A 1.38(5) . ?
C53A H53C 0.9900 . ?
C53A H53D 0.9900 . ?
C54 C55 1.512(19) . ?
C55 F11 1.303(15) . ?
C55 F13 1.304(15) . ?
C55 F12 1.307(15) . ?
C54A C55A 1.514(18) . ?
C55A F11A 1.299(14) . ?
C55A F12A 1.300(14) . ?
C55A F13A 1.306(14) . ?
C56 C58 1.34(3) . ?
C56 C57 1.507(17) . ?
C57 F14 1.298(13) . ?
C57 F16 1.304(13) . ?
C57 F15 1.318(13) . ?
C58 C59 1.43(3) . ?
C58 H58A 0.9900 . ?
C58 H58B 0.9900 . ?
C56A C58A 1.44(8) . ?
C56A C57A 1.510(19) . ?
C57A F16A 1.298(14) . ?
C57A F14A 1.301(14) . ?
C57A F15A 1.302(15) . ?
C58A C59 1.35(6) . ?
C58A H58C 0.9900 . ?
C58A H58D 0.9900 . ?
C59 C60 1.507(14) . ?
C60 F19 1.289(11) . ?
C60 F18 1.296(11) . ?
C60 F17 1.308(11) . ?
N1 C72 1.473(15) . ?
N1 C70 1.494(14) . ?
N1 H1A 0.9200 . ?
N1 H1B 0.9200 . ?
C70 C71 1.527(17) . ?
C70 H70A 0.9900 . ?
C70 H70B 0.9900 . ?
C71 H71A 0.9800 . ?
C71 H71B 0.9800 . ?
C71 H71C 0.9800 . ?
C72 C73 1.478(16) . ?
C72 H72A 0.9900 . ?
C72 H72B 0.9900 . ?
C73 H73A 0.9800 . ?
C73 H73B 0.9800 . ?
C73 H73C 0.9800 . ?

loop_
_geom_hbond_atom_site_label_D
_geom_hbond_atom_site_label_H
_geom_hbond_atom_site_label_A
_geom_hbond_distance_DH
_geom_hbond_distance_HA
_geom_hbond_distance_DA
_geom_hbond_angle_DHA
_geom_hbond_site_symmetry_A
N1 H1B F7 0.92 1.82 2.738(12) 173.2 .
N1 H1A F6 0.92 1.76 2.674(12) 175.9 .

loop_
_geom_torsion_atom_site_label_1
_geom_torsion_atom_site_label_2
_geom_torsion_atom_site_label_3
_geom_torsion_atom_site_label_4
_geom_torsion
_geom_torsion_site_symmetry_1
_geom_torsion_site_symmetry_2
_geom_torsion_site_symmetry_3
_geom_torsion_site_symmetry_4
_geom_torsion_publ_flag
F6 Cr1 F1 Cr2 143.4(5) . . . . ?
O3 Cr1 F1 Cr2 -39.5(5) . . . . ?
O1 Cr1 F1 Cr2 52.6(5) . . . . ?
O22 Cr1 F1 Cr2 -127.0(5) . . . . ?
O21A Cr1 F1 Cr2 -147(16) . . . . ?
O21 Cr1 F1 Cr2 71(22) . . . . ?
F2 Cr2 F1 Cr1 -131.4(4) . . . . ?
O7 Cr2 F1 Cr1 137.4(5) . . . . ?
O2 Cr2 F1 Cr1 -43.6(5) . . . . ?
O5 Cr2 F1 Cr1 -29(45) . . . . ?
O4 Cr2 F1 Cr1 49.8(5) . . . . ?
F3 Cr3 F2 Cr2 131.6(4) . . . . ?
O8 Cr3 F2 Cr2 42.6(4) . . . . ?
O11 Cr3 F2 Cr2 -19(12) . . . . ?
O6 Cr3 F2 Cr2 -48.6(4) . . . . ?
O9 Cr3 F2 Cr2 -137.6(4) . . . . ?
F1 Cr2 F2 Cr3 -139.9(4) . . . . ?
O7 Cr2 F2 Cr3 -50.1(5) . . . . ?
O2 Cr2 F2 Cr3 129.8(4) . . . . ?
O5 Cr2 F2 Cr3 40.7(5) . . . . ?
O4 Cr2 F2 Cr3 -99(11) . . . . ?
F4 Cr4 F3 Cr3 -132.6(4) . . . . ?
O13 Cr4 F3 Cr3 29(29) . . . . ?
O12 Cr4 F3 Cr3 49.5(4) . . . . ?
O15 Cr4 F3 Cr3 137.3(4) . . . . ?
O10 Cr4 F3 Cr3 -43.1(4) . . . . ?
F2 Cr3 F3 Cr4 141.0(4) . . . . ?
O8 Cr3 F3 Cr4 -126.7(4) . . . . ?
O11 Cr3 F3 Cr4 -39.9(4) . . . . ?
O6 Cr3 F3 Cr4 25(100) . . . . ?
O9 Cr3 F3 Cr4 52.1(4) . . . . ?
F5 Cr5 F4 Cr4 129.8(4) . . . . ?
O14 Cr5 F4 Cr4 -51.4(4) . . . . ?
O16 Cr5 F4 Cr4 40.5(4) . . . . ?
O17 Cr5 F4 Cr4 -140.3(4) . . . . ?
O19 Cr5 F4 Cr4 -30(7) . . . . ?
F3 Cr4 F4 Cr5 -141.2(4) . . . . ?
O13 Cr4 F4 Cr5 39.0(4) . . . . ?
O12 Cr4 F4 Cr5 -29(8) . . . . ?
O15 Cr4 F4 Cr5 -52.7(4) . . . . ?
O10 Cr4 F4 Cr5 127.4(4) . . . . ?
F7 Cr6 F5 Cr5 -132.3(4) . . . . ?
O18 Cr6 F5 Cr5 -39.7(4) . . . . ?
O20 Cr6 F5 Cr5 51.2(4) . . . . ?
O24 Cr6 F5 Cr5 137.0(4) . . . . ?
O23 Cr6 F5 Cr5 76(6) . . . . ?
F4 Cr5 F5 Cr6 144.5(4) . . . . ?
O14 Cr5 F5 Cr6 94(12) . . . . ?
O16 Cr5 F5 Cr6 -123.4(4) . . . . ?
O17 Cr5 F5 Cr6 54.0(4) . . . . ?
O19 Cr5 F5 Cr6 -36.4(4) . . . . ?
F6 Cr1 O1 C1 -119.5(12) . . . . ?
F1 Cr1 O1 C1 -29.2(12) . . . . ?
O3 Cr1 O1 C1 63.4(12) . . . . ?
O22 Cr1 O1 C1 42(71) . . . . ?
O21A Cr1 O1 C1 153(2) . . . . ?
O21 Cr1 O1 C1 153(3) . . . . ?
F1 Cr2 O2 C1 3.7(13) . . . . ?
F2 Cr2 O2 C1 91.3(13) . . . . ?
O7 Cr2 O2 C1 99(24) . . . . ?
O5 Cr2 O2 C1 -176.1(13) . . . . ?
O4 Cr2 O2 C1 -87.3(13) . . . . ?
F6 Cr1 O3 C6 130(6) . . . . ?
F1 Cr1 O3 C6 -3.9(16) . . . . ?
O1 Cr1 O3 C6 -95.6(16) . . . . ?
O22 Cr1 O3 C6 84.2(16) . . . . ?
O21A Cr1 O3 C6 168.7(18) . . . . ?
O21 Cr1 O3 C6 -178.4(19) . . . . ?
F1 Cr2 O4 C6 -28.9(12) . . . . ?
F2 Cr2 O4 C6 -69(12) . . . . ?
O7 Cr2 O4 C6 -118.7(12) . . . . ?
O2 Cr2 O4 C6 61.4(12) . . . . ?
O5 Cr2 O4 C6 150.6(12) . . . . ?
F1 Cr2 O5 C11 -110(44) . . . . ?
F2 Cr2 O5 C11 -7.4(13) . . . . ?
O7 Cr2 O5 C11 83.8(13) . . . . ?
O2 Cr2 O5 C11 -95.2(13) . . . . ?
O4 Cr2 O5 C11 171.4(13) . . . . ?
F2 Cr3 O6 C11 33.3(12) . . . . ?
F3 Cr3 O6 C11 149(100) . . . . ?
O8 Cr3 O6 C11 -59.1(12) . . . . ?
O11 Cr3 O6 C11 -145.8(12) . . . . ?
O9 Cr3 O6 C11 122.1(12) . . . . ?
F1 Cr2 O7 C16 117.4(13) . . . . ?
F2 Cr2 O7 C16 29.9(13) . . . . ?
O2 Cr2 O7 C16 23(25) . . . . ?
O5 Cr2 O7 C16 -62.7(13) . . . . ?
O4 Cr2 O7 C16 -151.6(13) . . . . ?
F2 Cr3 O8 C16 -6.5(12) . . . . ?
F3 Cr3 O8 C16 -95.1(12) . . . . ?
O11 Cr3 O8 C16 171.8(12) . . . . ?
O6 Cr3 O8 C16 85.0(12) . . . . ?
O9 Cr3 O8 C16 -174(100) . . . . ?
F2 Cr3 O9 C21 -121.0(11) . . . . ?
F3 Cr3 O9 C21 -32.4(11) . . . . ?
O8 Cr3 O9 C21 47(19) . . . . ?
O11 Cr3 O9 C21 60.6(11) . . . . ?
O6 Cr3 O9 C21 147.5(11) . . . . ?
F3 Cr4 O10 C21 5.1(13) . . . . ?
F4 Cr4 O10 C21 94.0(13) . . . . ?
O13 Cr4 O10 C21 -174.3(13) . . . . ?
O12 Cr4 O10 C21 -86.9(13) . . . . ?
O15 Cr4 O10 C21 83(53) . . . . ?
F2 Cr3 O11 C26 154(11) . . . . ?
F3 Cr3 O11 C26 2.7(12) . . . . ?
O8 Cr3 O11 C26 91.5(12) . . . . ?
O6 Cr3 O11 C26 -177.2(12) . . . . ?
O9 Cr3 O11 C26 -88.2(12) . . . . ?
F3 Cr4 O12 C26 -31.9(10) . . . . ?
F4 Cr4 O12 C26 -144(8) . . . . ?
O13 Cr4 O12 C26 147.8(10) . . . . ?
O15 Cr4 O12 C26 -120.4(10) . . . . ?
O10 Cr4 O12 C26 59.5(10) . . . . ?
F3 Cr4 O13 C31 -159(100) . . . . ?
F4 Cr4 O13 C31 2.9(12) . . . . ?
O12 Cr4 O13 C31 -179.2(12) . . . . ?
O15 Cr4 O13 C31 93.0(12) . . . . ?
O10 Cr4 O13 C31 -86.5(12) . . . . ?
F4 Cr5 O14 C31 36.0(11) . . . . ?
F5 Cr5 O14 C31 86(12) . . . . ?
O16 Cr5 O14 C31 -56.1(11) . . . . ?
O17 Cr5 O14 C31 126.4(11) . . . . ?
O19 Cr5 O14 C31 -143.1(11) . . . . ?
F3 Cr4 O15 C36 128.9(11) . . . . ?
F4 Cr4 O15 C36 40.0(11) . . . . ?
O13 Cr4 O15 C36 -51.7(11) . . . . ?
O12 Cr4 O15 C36 -139.1(11) . . . . ?
O10 Cr4 O15 C36 51(53) . . . . ?
F4 Cr5 O16 C36 -1.9(11) . . . . ?
F5 Cr5 O16 C36 -90.2(11) . . . . ?
O14 Cr5 O16 C36 88.9(11) . . . . ?
O17 Cr5 O16 C36 -164(7) . . . . ?
O19 Cr5 O16 C36 175.9(11) . . . . ?
F4 Cr5 O17 C41 -136.3(10) . . . . ?
F5 Cr5 O17 C41 -48.0(10) . . . . ?
O14 Cr5 O17 C41 133.0(11) . . . . ?
O16 Cr5 O17 C41 25(8) . . . . ?
O19 Cr5 O17 C41 45.9(11) . . . . ?
F7 Cr6 O18 C41 95.1(12) . . . . ?
F5 Cr6 O18 C41 4.3(13) . . . . ?
O20 Cr6 O18 C41 -87.1(12) . . . . ?
O24 Cr6 O18 C41 -114(5) . . . . ?
O23 Cr6 O18 C41 -172.9(13) . . . . ?
F4 Cr5 O19 C46 156(7) . . . . ?
F5 Cr5 O19 C46 -3.9(11) . . . . ?
O14 Cr5 O19 C46 177.2(11) . . . . ?
O16 Cr5 O19 C46 85.1(11) . . . . ?
O17 Cr5 O19 C46 -93.9(11) . . . . ?
F7 Cr6 O20 C46 -162(4) . . . . ?
F5 Cr6 O20 C46 -43.2(10) . . . . ?
O18 Cr6 O20 C46 49.8(10) . . . . ?
O24 Cr6 O20 C46 -131.9(10) . . . . ?
O23 Cr6 O20 C46 138.1(10) . . . . ?
F6 Cr1 O22 C54A -86(3) . . . . ?
F1 Cr1 O22 C54A -176(3) . . . . ?
O3 Cr1 O22 C54A 91(3) . . . . ?
O1 Cr1 O22 C54A 112(70) . . . . ?
O21A Cr1 O22 C54A 1(4) . . . . ?
O21 Cr1 O22 C54A 2(4) . . . . ?
F6 Cr1 O22 C54 -69(3) . . . . ?
F1 Cr1 O22 C54 -159(3) . . . . ?
O3 Cr1 O22 C54 108(3) . . . . ?
O1 Cr1 O22 C54 129(100) . . . . ?
O21A Cr1 O22 C54 18(4) . . . . ?
O21 Cr1 O22 C54 19(4) . . . . ?
F7 Cr6 O23 C56A -78(3) . . . . ?
F5 Cr6 O23 C56A 73(6) . . . . ?
O18 Cr6 O23 C56A -171(3) . . . . ?
O20 Cr6 O23 C56A 98(3) . . . . ?
O24 Cr6 O23 C56A 12(3) . . . . ?
F7 Cr6 O23 C56 -114.7(13) . . . . ?
F5 Cr6 O23 C56 37(6) . . . . ?
O18 Cr6 O23 C56 152.8(13) . . . . ?
O20 Cr6 O23 C56 61.8(13) . . . . ?
O24 Cr6 O23 C56 -24.1(13) . . . . ?
F7 Cr6 O24 C59 103.8(10) . . . . ?
F5 Cr6 O24 C59 -165.6(10) . . . . ?
O18 Cr6 O24 C59 -47(6) . . . . ?
O20 Cr6 O24 C59 -74.2(11) . . . . ?
O23 Cr6 O24 C59 11.7(11) . . . . ?
Cr1 O1 C1 O2 -1(2) . . . . ?
Cr1 O1 C1 C2 178.8(10) . . . . ?
Cr2 O2 C1 O1 18(2) . . . . ?
Cr2 O2 C1 C2 -161.7(10) . . . . ?
O1 C1 C2 C5 -128.7(18) . . . . ?
O2 C1 C2 C5 51(2) . . . . ?
O1 C1 C2 C4 9(2) . . . . ?
O2 C1 C2 C4 -171.2(14) . . . . ?
O1 C1 C2 C3 115.8(15) . . . . ?
O2 C1 C2 C3 -64.5(16) . . . . ?
Cr1 O3 C6 O4 26(3) . . . . ?
Cr1 O3 C6 C7 -151.4(12) . . . . ?
Cr2 O4 C6 O3 -4(2) . . . . ?
Cr2 O4 C6 C7 173.8(10) . . . . ?
O3 C6 C7 C9 63(2) . . . . ?
O4 C6 C7 C9 -114.3(17) . . . . ?
O3 C6 C7 C8 -168.3(17) . . . . ?
O4 C6 C7 C8 14(2) . . . . ?
O3 C6 C7 C10 -49(2) . . . . ?
O4 C6 C7 C10 132.8(15) . . . . ?
Cr2 O5 C11 O6 -8(2) . . . . ?
Cr2 O5 C11 C12 168.7(10) . . . . ?
Cr3 O6 C11 O5 -9(2) . . . . ?
Cr3 O6 C11 C12 174.3(9) . . . . ?
O5 C11 C12 C13 163.4(14) . . . . ?
O6 C11 C12 C13 -19(2) . . . . ?
O5 C11 C12 C14 34.0(19) . . . . ?
O6 C11 C12 C14 -148.8(14) . . . . ?
O5 C11 C12 C15 -79.7(17) . . . . ?
O6 C11 C12 C15 97.4(15) . . . . ?
Cr2 O7 C16 O8 -3(2) . . . . ?
Cr2 O7 C16 C17 176.0(10) . . . . ?
Cr3 O8 C16 O7 -13(2) . . . . ?
Cr3 O8 C16 C17 168.1(10) . . . . ?
O7 C16 C17 C18 -155.1(18) . . . . ?
O8 C16 C17 C18 24(2) . . . . ?
O7 C16 C17 C20 -33(2) . . . . ?
O8 C16 C17 C20 146.3(16) . . . . ?
O7 C16 C17 C19 80(2) . . . . ?
O8 C16 C17 C19 -101.2(18) . . . . ?
Cr4 O10 C21 O9 14(2) . . . . ?
Cr4 O10 C21 C22 -165.8(10) . . . . ?
Cr3 O9 C21 O10 4(2) . . . . ?
Cr3 O9 C21 C22 -175.9(10) . . . . ?
O10 C21 C22 C25 -31(2) . . . . ?
O9 C21 C22 C25 148.8(16) . . . . ?
O10 C21 C22 C23 -163.0(16) . . . . ?
O9 C21 C22 C23 17(2) . . . . ?
O10 C21 C22 C24 82.4(18) . . . . ?
O9 C21 C22 C24 -97.5(17) . . . . ?
Cr3 O11 C26 O12 16(2) . . . . ?
Cr3 O11 C26 C27 -164.4(9) . . . . ?
Cr4 O12 C26 O11 3.7(19) . . . . ?
Cr4 O12 C26 C27 -176.3(8) . . . . ?
O11 C26 C27 C28 -120.2(16) . . . . ?
O12 C26 C27 C28 59.7(17) . . . . ?
O11 C26 C27 C30 7.0(17) . . . . ?
O12 C26 C27 C30 -173.0(12) . . . . ?
O11 C26 C27 C29 123.2(14) . . . . ?
O12 C26 C27 C29 -56.8(16) . . . . ?
Cr4 O13 C31 O14 -20(2) . . . . ?
Cr4 O13 C31 C32 159.8(9) . . . . ?
Cr5 O14 C31 O13 -5.9(19) . . . . ?
Cr5 O14 C31 C32 174.1(8) . . . . ?
O13 C31 C32 C33 125.1(15) . . . . ?
O14 C31 C32 C33 -54.8(17) . . . . ?
O13 C31 C32 C35 -114.9(14) . . . . ?
O14 C31 C32 C35 65.2(15) . . . . ?
O13 C31 C32 C34 2.9(18) . . . . ?
O14 C31 C32 C34 -177.1(11) . . . . ?
Cr5 O16 C36 O15 -12.1(19) . . . . ?
Cr5 O16 C36 C37 166.6(9) . . . . ?
Cr4 O15 C36 O16 -13.3(19) . . . . ?
Cr4 O15 C36 C37 168.0(9) . . . . ?
O16 C36 C37 C38 2(2) . . . . ?
O15 C36 C37 C38 -178.9(18) . . . . ?
O16 C36 C37 C40 119.7(13) . . . . ?
O15 C36 C37 C40 -61.6(16) . . . . ?
O16 C36 C37 C39 -126.8(13) . . . . ?
O15 C36 C37 C39 51.9(16) . . . . ?
Cr6 O18 C41 O17 3(2) . . . . ?
Cr6 O18 C41 C42 179.2(10) . . . . ?
Cr5 O17 C41 O18 25.4(19) . . . . ?
Cr5 O17 C41 C42 -150.6(10) . . . . ?
O18 C41 C42 C45 4(2) . . . . ?
O17 C41 C42 C45 -179.9(18) . . . . ?
O18 C41 C42 C43 -130.8(18) . . . . ?
O17 C41 C42 C43 45(2) . . . . ?
O18 C41 C42 C44 125.4(18) . . . . ?
O17 C41 C42 C44 -58(2) . . . . ?
Cr6 O20 C46 O19 14.6(17) . . . . ?
Cr6 O20 C46 C47 -168.4(8) . . . . ?
Cr5 O19 C46 O20 15.9(18) . . . . ?
Cr5 O19 C46 C47 -161.1(8) . . . . ?
O20 C46 C47 C50 163.6(12) . . . . ?
O19 C46 C47 C50 -19.2(17) . . . . ?
O20 C46 C47 C49 -73.9(14) . . . . ?
O19 C46 C47 C49 103.3(13) . . . . ?
O20 C46 C47 C48 43.1(15) . . . . ?
O19 C46 C47 C48 -139.7(11) . . . . ?
C53 C51 C52 F9 96(4) . . . . ?
O21 C51 C52 F9 -77(5) . . . . ?
C53 C51 C52 F8 -143(4) . . . . ?
O21 C51 C52 F8 43(5) . . . . ?
C53 C51 C52 F10 -23(4) . . . . ?
O21 C51 C52 F10 163(5) . . . . ?
O21 C51 C53 C54 0(9) . . . . ?
C52 C51 C53 C54 -173(5) . . . . ?
C53 C51 O21 Cr1 25(9) . . . . ?
C52 C51 O21 Cr1 -163(3) . . . . ?
F6 Cr1 O21 C51 58(6) . . . . ?
F1 Cr1 O21 C51 130(17) . . . . ?
O3 Cr1 O21 C51 -119(6) . . . . ?
O1 Cr1 O21 C51 149(6) . . . . ?
O22 Cr1 O21 C51 -31(6) . . . . ?
O21A Cr1 O21 C51 -28(15) . . . . ?
O21A C51A C52A F9A -61(4) . . . . ?
C53A C51A C52A F9A 130(4) . . . . ?
O21A C51A C52A F10A 179(4) . . . . ?
C53A C51A C52A F10A 9(4) . . . . ?
O21A C51A C52A F8A 58(4) . . . . ?
C53A C51A C52A F8A -112(4) . . . . ?
O21A C51A C53A C54A 7(8) . . . . ?
C52A C51A C53A C54A 174(3) . . . . ?
C53A C51A O21A Cr1 0(9) . . . . ?
C52A C51A O21A Cr1 -167(4) . . . . ?
F6 Cr1 O21A C51A 86(6) . . . . ?
F1 Cr1 O21A C51A 17(21) . . . . ?
O3 Cr1 O21A C51A -91(6) . . . . ?
O1 Cr1 O21A C51A 177(6) . . . . ?
O22 Cr1 O21A C51A -4(6) . . . . ?
O21 Cr1 O21A C51A 180(100) . . . . ?
C54A O22 C54 C53 151(15) . . . . ?
Cr1 O22 C54 C53 -2(9) . . . . ?
C54A O22 C54 C55 -32(6) . . . . ?
Cr1 O22 C54 C55 174(2) . . . . ?
C51 C53 C54 O22 -13(12) . . . . ?
C51 C53 C54 C55 171(5) . . . . ?
O22 C54 C55 F11 -164(5) . . . . ?
C53 C54 C55 F11 13(6) . . . . ?
O22 C54 C55 F13 -43(5) . . . . ?
C53 C54 C55 F13 134(6) . . . . ?
O22 C54 C55 F12 74(5) . . . . ?
C53 C54 C55 F12 -108(6) . . . . ?
C54 O22 C54A C53A -32(7) . . . . ?
Cr1 O22 C54A C53A 5(6) . . . . ?
C54 O22 C54A C55A 139(11) . . . . ?
Cr1 O22 C54A C55A 175.6(14) . . . . ?
C51A C53A C54A O22 -9(7) . . . . ?
C51A C53A C54A C55A 180(3) . . . . ?
O22 C54A C55A F11A 171(3) . . . . ?
C53A C54A C55A F11A -18(5) . . . . ?
O22 C54A C55A F12A 52(4) . . . . ?
C53A C54A C55A F12A -137(4) . . . . ?
O22 C54A C55A F13A -68(4) . . . . ?
C53A C54A C55A F13A 103(4) . . . . ?
C56A O23 C56 C58 -83(4) . . . . ?
Cr6 O23 C56 C58 22(3) . . . . ?
C56A O23 C56 C57 94(4) . . . . ?
Cr6 O23 C56 C57 -161.3(10) . . . . ?
O23 C56 C57 F14 -56(2) . . . . ?
C58 C56 C57 F14 120(2) . . . . ?
O23 C56 C57 F16 63(2) . . . . ?
C58 C56 C57 F16 -120.3(19) . . . . ?
O23 C56 C57 F15 -177.2(16) . . . . ?
C58 C56 C57 F15 -1(2) . . . . ?
O23 C56 C58 C59 0(4) . . . . ?
C57 C56 C58 C59 -175.9(18) . . . . ?
C56 O23 C56A C58A 77(6) . . . . ?
Cr6 O23 C56A C58A -20(6) . . . . ?
C56 O23 C56A C57A -95(4) . . . . ?
Cr6 O23 C56A C57A 169.2(17) . . . . ?
O23 C56A C57A F16A 107(4) . . . . ?
C58A C56A C57A F16A -65(4) . . . . ?
O23 C56A C57A F14A -16(4) . . . . ?
C58A C56A C57A F14A 172(4) . . . . ?
O23 C56A C57A F15A -137(4) . . . . ?
C58A C56A C57A F15A 52(4) . . . . ?
O23 C56A C58A C59 3(8) . . . . ?
C57A C56A C58A C59 174(4) . . . . ?
Cr6 O24 C59 C58A -29(3) . . . . ?
Cr6 O24 C59 C58 4(2) . . . . ?
Cr6 O24 C59 C60 173.4(8) . . . . ?
C56A C58A C59 O24 23(7) . . . . ?
C56A C58A C59 C58 -81(8) . . . . ?
C56A C58A C59 C60 179(4) . . . . ?
C56 C58 C59 O24 -15(3) . . . . ?
C56 C58 C59 C58A 80(8) . . . . ?
C56 C58 C59 C60 176.7(18) . . . . ?
O24 C59 C60 F19 -60.0(16) . . . . ?
C58A C59 C60 F19 142(3) . . . . ?
C58 C59 C60 F19 109.4(18) . . . . ?
O24 C59 C60 F18 59.7(15) . . . . ?
C58A C59 C60 F18 -98(3) . . . . ?
C58 C59 C60 F18 -130.8(17) . . . . ?
O24 C59 C60 F17 175.9(12) . . . . ?
C58A C59 C60 F17 18(4) . . . . ?
C58 C59 C60 F17 -15(2) . . . . ?
C72 N1 C70 C71 179.6(12) . . . . ?
C70 N1 C72 C73 -180.0(11) . . . . ?
